data_1560316
loop_
_publ_author_name
'Wu, Haiming'
'Fang, Ye-Guang'
'Anumula, Rajini'
'Andrew, Gaya N.'
'Cui, Ganglong'
'Fang, Weihai'
'Luo, Zhixun'
'Yao, Jiannian'

_publ_section_title
;
 A mono-copper doped undeca-gold cluster with up-converted and anti-stokes
 emissions of fluorescence and phosphorescence.
;
_journal_issue 10
_journal_name_full Nanoscale
_journal_page_first 5300
_journal_page_last 5306
_journal_paper_doi 10.1039/d0nr07624d
_journal_volume 13
_journal_year 2021
_chemical_formula_moiety 'C141 H117 Au11 Cu N3 P7 S3, 3(C H2 Cl2)'
_chemical_formula_sum 'C144 H123 Au11 Cl6 Cu N3 P7 S3'
_chemical_formula_weight 4651.29
_space_group_crystal_system monoclinic
_space_group_IT_number 14
_space_group_name_Hall '-P 2ybc'
_space_group_name_H-M_alt 'P 1 21/c 1'
_atom_sites_solution_hydrogens geom
_audit_creation_date 2018-07-31
_audit_creation_method
;
Olex2 1.2
(compiled 2018.05.29 svn.r3508 for OlexSys, GUI svn.r5506)
;
_audit_update_record
;
2019-12-10 deposited with the CCDC.	2021-02-08 downloaded from the CCDC.
;
_cell_angle_alpha 90
_cell_angle_beta 99.3170(10)
_cell_angle_gamma 90
_cell_formula_units_Z 4
_cell_length_a 17.0278(2)
_cell_length_b 37.9099(4)
_cell_length_c 26.2407(3)
_cell_measurement_reflns_used 93000
_cell_measurement_temperature 103(2)
_cell_measurement_theta_max 27.5780
_cell_measurement_theta_min 1.5630
_cell_volume 16715.5(3)
_computing_cell_refinement 'CrysAlisPro 1.171.39.9d (Rigaku OD, 2015)'
_computing_data_collection 'CrystalClear (Rigaku Inc., 2007)'
_computing_data_reduction 'CrysAlisPro 1.171.39.9d (Rigaku OD, 2015)'
_computing_molecular_graphics 'Olex2 (Dolomanov et al., 2009)'
_computing_publication_material 'CIFTAB (Sheldrick, 2014)'
_computing_structure_refinement 'ShelXL (Sheldrick, 2015)'
_computing_structure_solution 'SHELXT 2014/5 (Sheldrick, 2014)'
_diffrn_ambient_temperature 103.15
_diffrn_measured_fraction_theta_full 1.000
_diffrn_measured_fraction_theta_max 0.999
_diffrn_measurement_device_type 'MM007-HF CCD(Saturn 724+)'
_diffrn_measurement_method '\w scans at fixed \c = 45\%'
_diffrn_radiation_monochromator Confocal
_diffrn_radiation_type MoK\a
_diffrn_radiation_wavelength 0.71073
_diffrn_reflns_av_R_equivalents 0.0869
_diffrn_reflns_av_unetI/netI 0.0446
_diffrn_reflns_Laue_measured_fraction_full 1.000
_diffrn_reflns_Laue_measured_fraction_max 0.999
_diffrn_reflns_limit_h_max 22
_diffrn_reflns_limit_h_min -22
_diffrn_reflns_limit_k_max 49
_diffrn_reflns_limit_k_min -49
_diffrn_reflns_limit_l_max 34
_diffrn_reflns_limit_l_min -33
_diffrn_reflns_number 225567
_diffrn_reflns_point_group_measured_fraction_full 1.000
_diffrn_reflns_point_group_measured_fraction_max 0.999
_diffrn_reflns_theta_full 25.242
_diffrn_reflns_theta_max 27.485
_diffrn_reflns_theta_min 1.620
_diffrn_source 'Rotating Anode'
_exptl_absorpt_coefficient_mu 9.979
_exptl_absorpt_correction_T_max 1.00000
_exptl_absorpt_correction_T_min 0.01073
_exptl_absorpt_correction_type multi-scan
_exptl_absorpt_process_details
;
CrysAlisPro 1.171.39.9d (Rigaku Oxford Diffraction, 2015)
Empirical absorption correction using spherical harmonics,
 implemented in SCALE3 ABSPACK scaling algorithm.
;
_exptl_crystal_colour block
_exptl_crystal_density_diffrn 1.848
_exptl_crystal_description block
_exptl_crystal_F_000 8644
_exptl_crystal_size_max 0.759
_exptl_crystal_size_mid 0.259
_exptl_crystal_size_min 0.225
_refine_diff_density_max 2.406
_refine_diff_density_min -2.994
_refine_diff_density_rms 0.228
_refine_ls_extinction_method none
_refine_ls_goodness_of_fit_ref 1.049
_refine_ls_hydrogen_treatment constr
_refine_ls_matrix_type full
_refine_ls_number_parameters 1575
_refine_ls_number_reflns 38285
_refine_ls_number_restraints 36
_refine_ls_restrained_S_all 1.049
_refine_ls_R_factor_all 0.0513
_refine_ls_R_factor_gt 0.0442
_refine_ls_shift/su_max 0.002
_refine_ls_shift/su_mean 0.000
_refine_ls_structure_factor_coef Fsqd
_refine_ls_weighting_details 'w=1/[\s^2^(Fo^2^)+(0.0580P)^2^+111.9695P] where P=(Fo^2^+2Fc^2^)/3'
_refine_ls_weighting_scheme calc
_refine_ls_wR_factor_gt 0.1106
_refine_ls_wR_factor_ref 0.1140
_reflns_Friedel_coverage 0.000
_reflns_number_gt 33719
_reflns_number_total 38285
_reflns_threshold_expression 'I > 2\s(I)'
_cod_data_source_file d0nr07624d2.cif
_cod_data_source_block mx7338_sq
_cod_depositor_comments 'Adding full bibliography for 1560316.cif.'
_cod_database_code 1560316
_shelx_shelxl_version_number 2016/6
_shelx_space_group_comment
;
The symmetry employed for this shelxl refinement is uniquely defined
by the following loop, which should always be used as a source of
symmetry information in preference to the above space-group names.
They are only intended as comments.
;
_shelx_estimated_absorpt_t_max 0.212
_shelx_estimated_absorpt_t_min 0.049
_olex2_refinement_description
;
1. Fixed Uiso
 At 1.2 times of:
  All C(H) groups, All C(H,H) groups
2. Uiso/Uaniso restraints and constraints
Cl5 \\sim C144 \\sim Cl6: within 1.7A with sigma of 0.02 and sigma for terminal
atoms of 0.04
C143 \\sim Cl3 \\sim Cl4: within 1.7A with sigma of 0.02 and sigma for terminal
atoms of 0.04
Uanis(C143) \\sim Ueq, Uanis(Cl3) \\sim Ueq, Uanis(Cl4) \\sim Ueq, Uanis(Cl5)
\\sim Ueq, Uanis(C144) \\sim Ueq, Uanis(Cl6) \\sim Ueq: with sigma of 0.01 and
sigma for terminal atoms of 0.02
3. Others
 Fixed X: C143(0.17037)
4.a Secondary CH2 refined with riding coordinates:
 C144(H14A,H14B), C142(H14C,H14D), C143(H14E,H14F)
4.b Aromatic/amide H refined with riding coordinates:
 C2(H2), C3(H3), C4(H4), C5(H5), C6(H6), C8(H8), C9(H9), C10(H10), C11(H11),
 C12(H12), C14(H14), C15(H15), C16(H16), C17(H17), C18(H18), C20(H20), C21(H21),
  C22(H22), C23(H23), C24(H24), C26(H26), C27(H27), C28(H28), C29(H29),
 C30(H30), C32(H32), C33(H33), C34(H34), C35(H35), C36(H36), C38(H38), C39(H39),
  C40(H40), C41(H41), C42(H42), C44(H44), C45(H45), C46(H46), C47(H47),
 C48(H48), C50(H50), C51(H51), C52(H52), C53(H53), C54(H54), C56(H56), C57(H57),
  C58(H58), C59(H59), C60(H60), C62(H62), C63(H63), C64(H64), C65(H65),
 C66(H66), C68(H68), C69(H69), C70(H70), C71(H71), C72(H72), C74(H74), C75(H75),
  C76(H76), C77(H77), C78(H78), C80(H80), C81(H81), C82(H82), C83(H83),
 C84(H84), C86(H86), C87(H87), C88(H88), C89(H89), C90(H90), C92(H92), C93(H93),
  C94(H94), C95(H95), C96(H96), C98(H98), C99(H99), C100(H100), C101(H101),
 C102(H102), C104(H104), C105(H105), C106(H106), C107(H107), C108(H108),
 C110(H110), C111(H111), C112(H112), C113(H113), C114(H114), C116(H116),
 C117(H117), C118(H118), C119(H119), C120(H120), C122(H122), C123(H123),
 C124(H124), C125(H125), C126(H126), C128(H128), C129(H129), C130(H130),
 C131(H131), C133(H133), C134(H134), C135(H135), C136(H136), C138(H138),
 C139(H139), C140(H140), C141(H141)
;
_olex2_submission_special_instructions 'No special instructions were received'

loop_
_space_group_symop_operation_xyz
'x, y, z'
'-x, y+1/2, -z+1/2'
'-x, -y, -z'
'x, -y-1/2, z-1/2'

loop_
_atom_site_label
_atom_site_type_symbol
_atom_site_fract_x
_atom_site_fract_y
_atom_site_fract_z
_atom_site_U_iso_or_equiv
_atom_site_adp_type
_atom_site_occupancy
_atom_site_site_symmetry_order
_atom_site_calc_flag
_atom_site_refinement_flags_posn
_atom_site_refinement_flags_adp
_atom_site_refinement_flags_occupancy
_atom_site_disorder_assembly
_atom_site_disorder_group
Au1 Au 0.54879(2) 0.36407(2) 0.25538(2) 0.01607(6) Uani 1 1 d . . . . .
Au2 Au 0.53324(2) 0.40622(2) 0.17322(2) 0.01992(6) Uani 1 1 d . . . . .
Au3 Au 0.41545(2) 0.40039(2) 0.24329(2) 0.02170(6) Uani 1 1 d . . . . .
Au4 Au 0.54486(2) 0.41226(2) 0.33203(2) 0.02122(6) Uani 1 1 d . . . . .
Au5 Au 0.66341(2) 0.41109(2) 0.26338(2) 0.02218(6) Uani 1 1 d . . . . .
Au6 Au 0.64529(2) 0.35055(2) 0.34631(2) 0.01952(6) Uani 1 1 d . . . . .
Au7 Au 0.69382(2) 0.33490(2) 0.24959(2) 0.01986(6) Uani 1 1 d . . . . .
Au8 Au 0.56418(2) 0.29457(2) 0.27887(2) 0.01850(6) Uani 1 1 d . . . . .
Au9 Au 0.55489(2) 0.32872(2) 0.17003(2) 0.02026(6) Uani 1 1 d . . . . .
Au10 Au 0.41600(2) 0.32365(2) 0.22717(2) 0.01987(6) Uani 1 1 d . . . . .
Au11 Au 0.47031(2) 0.34415(2) 0.33254(2) 0.02002(6) Uani 1 1 d . . . . .
Cu1 Cu 0.57016(5) 0.29496(2) 0.38660(3) 0.02067(17) Uani 1 1 d . . . . .
S1 S 0.56665(12) 0.23342(5) 0.28833(7) 0.0259(4) Uani 1 1 d . . . . .
S2 S 0.39735(11) 0.33881(6) 0.40013(7) 0.0287(4) Uani 1 1 d . . . . .
S3 S 0.74899(12) 0.34053(5) 0.41419(7) 0.0280(4) Uani 1 1 d . . . . .
P1 P 0.53332(12) 0.44833(5) 0.40076(7) 0.0243(4) Uani 1 1 d . . . . .
P2 P 0.75345(12) 0.45582(5) 0.26827(8) 0.0265(4) Uani 1 1 d . . . . .
P3 P 0.29497(11) 0.42806(5) 0.23149(8) 0.0241(4) Uani 1 1 d . . . . .
P4 P 0.52026(11) 0.44320(5) 0.10310(7) 0.0212(4) Uani 1 1 d . . . . .
P5 P 0.56422(11) 0.29920(5) 0.09559(7) 0.0209(4) Uani 1 1 d . . . . .
P6 P 0.31161(11) 0.28459(5) 0.20884(7) 0.0237(4) Uani 1 1 d . . . . .
P7 P 0.81830(11) 0.31062(5) 0.25685(7) 0.0240(4) Uani 1 1 d . . . . .
N1 N 0.4986(4) 0.25093(15) 0.3707(2) 0.0214(12) Uani 1 1 d . . . . .
N2 N 0.5419(4) 0.32048(15) 0.4522(2) 0.0217(12) Uani 1 1 d . . . . .
N3 N 0.6831(3) 0.27547(16) 0.4110(2) 0.0222(12) Uani 1 1 d . . . . .
C1 C 0.6094(5) 0.44147(19) 0.4574(3) 0.0287(17) Uani 1 1 d . . . . .
C2 C 0.6388(5) 0.4079(2) 0.4691(3) 0.0306(17) Uani 1 1 d . . . . .
H2 H 0.620850 0.388849 0.446729 0.037 Uiso 1 1 calc R . . . .
C3 C 0.6934(5) 0.4017(2) 0.5126(3) 0.0346(18) Uani 1 1 d . . . . .
H3 H 0.712873 0.378489 0.520329 0.042 Uiso 1 1 calc R . . . .
C4 C 0.7202(5) 0.4295(2) 0.5454(3) 0.0367(19) Uani 1 1 d . . . . .
H4 H 0.758703 0.425475 0.575289 0.044 Uiso 1 1 calc R . . . .
C5 C 0.6908(6) 0.4632(2) 0.5344(3) 0.0372(19) Uani 1 1 d . . . . .
H5 H 0.707996 0.481985 0.557417 0.045 Uiso 1 1 calc R . . . .
C6 C 0.6364(5) 0.4696(2) 0.4902(3) 0.0322(17) Uani 1 1 d . . . . .
H6 H 0.617605 0.492855 0.482257 0.039 Uiso 1 1 calc R . . . .
C7 C 0.5375(5) 0.49566(19) 0.3889(3) 0.0258(15) Uani 1 1 d . . . . .
C8 C 0.6031(6) 0.5082(2) 0.3686(3) 0.041(2) Uani 1 1 d . . . . .
H8 H 0.642742 0.492223 0.361036 0.050 Uiso 1 1 calc R . . . .
C9 C 0.6102(7) 0.5444(2) 0.3593(3) 0.046(2) Uani 1 1 d . . . . .
H9 H 0.654278 0.552971 0.345001 0.055 Uiso 1 1 calc R . . . .
C10 C 0.5535(7) 0.5673(2) 0.3708(3) 0.044(2) Uani 1 1 d . . . . .
H10 H 0.558460 0.591870 0.364877 0.053 Uiso 1 1 calc R . . . .
C11 C 0.4894(6) 0.5548(2) 0.3910(3) 0.042(2) Uani 1 1 d . . . . .
H11 H 0.450021 0.570840 0.398542 0.050 Uiso 1 1 calc R . . . .
C12 C 0.4811(5) 0.5194(2) 0.4006(3) 0.0340(18) Uani 1 1 d . . . . .
H12 H 0.436818 0.511228 0.415197 0.041 Uiso 1 1 calc R . . . .
C13 C 0.4398(4) 0.44229(19) 0.4237(3) 0.0267(16) Uani 1 1 d . . . . .
C14 C 0.3703(6) 0.4402(3) 0.3878(3) 0.042(2) Uani 1 1 d . . . . .
H14 H 0.373607 0.440789 0.352057 0.051 Uiso 1 1 calc R . . . .
C15 C 0.2976(6) 0.4374(3) 0.4027(4) 0.046(2) Uani 1 1 d . . . . .
H15 H 0.250996 0.436619 0.377358 0.055 Uiso 1 1 calc R . . . .
C16 C 0.2909(6) 0.4356(2) 0.4554(4) 0.042(2) Uani 1 1 d . . . . .
H16 H 0.240157 0.433862 0.465904 0.050 Uiso 1 1 calc R . . . .
C17 C 0.3596(6) 0.4364(2) 0.4916(4) 0.039(2) Uani 1 1 d . . . . .
H17 H 0.356231 0.434343 0.527237 0.047 Uiso 1 1 calc R . . . .
C18 C 0.4336(5) 0.4401(2) 0.4762(3) 0.0325(18) Uani 1 1 d . . . . .
H18 H 0.480290 0.441244 0.501427 0.039 Uiso 1 1 calc R . . . .
C19 C 0.7904(5) 0.4686(2) 0.3341(3) 0.0320(17) Uani 1 1 d . . . . .
C20 C 0.8162(7) 0.5029(3) 0.3465(4) 0.055(3) Uani 1 1 d . . . . .
H20 H 0.817040 0.520095 0.320335 0.066 Uiso 1 1 calc R . . . .
C21 C 0.8411(9) 0.5113(4) 0.3993(5) 0.080(4) Uani 1 1 d . . . . .
H21 H 0.862393 0.534095 0.408099 0.096 Uiso 1 1 calc R . . . .
C22 C 0.8352(8) 0.4878(4) 0.4376(4) 0.075(4) Uani 1 1 d . . . . .
H22 H 0.848035 0.494608 0.472769 0.090 Uiso 1 1 calc R . . . .
C23 C 0.8099(6) 0.4531(3) 0.4241(4) 0.056(3) Uani 1 1 d . . . . .
H23 H 0.808562 0.435922 0.450369 0.067 Uiso 1 1 calc R . . . .
C24 C 0.7871(5) 0.4441(3) 0.3732(3) 0.039(2) Uani 1 1 d . . . . .
H24 H 0.768767 0.420834 0.364479 0.047 Uiso 1 1 calc R . . . .
C25 C 0.7100(5) 0.4964(2) 0.2395(3) 0.0297(17) Uani 1 1 d . . . . .
C26 C 0.7536(6) 0.5217(3) 0.2173(4) 0.050(2) Uani 1 1 d . . . . .
H26 H 0.807921 0.517608 0.214758 0.060 Uiso 1 1 calc R . . . .
C27 C 0.7156(8) 0.5534(3) 0.1985(5) 0.065(3) Uani 1 1 d . . . . .
H27 H 0.745056 0.570819 0.183593 0.078 Uiso 1 1 calc R . . . .
C28 C 0.6372(7) 0.5596(3) 0.2014(4) 0.053(3) Uani 1 1 d . . . . .
H28 H 0.611924 0.580819 0.188390 0.064 Uiso 1 1 calc R . . . .
C29 C 0.5961(6) 0.5341(3) 0.2236(4) 0.045(2) Uani 1 1 d . . . . .
H29 H 0.541941 0.538310 0.226394 0.055 Uiso 1 1 calc R . . . .
C30 C 0.6307(5) 0.5029(2) 0.2420(3) 0.0361(19) Uani 1 1 d . . . . .
H30 H 0.600114 0.485738 0.256534 0.043 Uiso 1 1 calc R . . . .
C31 C 0.8390(4) 0.4474(2) 0.2359(3) 0.0306(17) Uani 1 1 d . . . . .
C32 C 0.9080(5) 0.4680(3) 0.2430(4) 0.046(2) Uani 1 1 d . . . . .
H32 H 0.914374 0.486130 0.268347 0.055 Uiso 1 1 calc R . . . .
C33 C 0.9665(6) 0.4624(3) 0.2136(5) 0.058(3) Uani 1 1 d . . . . .
H33 H 1.013353 0.476463 0.218812 0.070 Uiso 1 1 calc R . . . .
C34 C 0.9570(6) 0.4362(3) 0.1761(4) 0.052(3) Uani 1 1 d . . . . .
H34 H 0.996347 0.433114 0.154583 0.063 Uiso 1 1 calc R . . . .
C35 C 0.8902(6) 0.4143(3) 0.1697(4) 0.045(2) Uani 1 1 d . . . . .
H35 H 0.884808 0.395679 0.145127 0.054 Uiso 1 1 calc R . . . .
C36 C 0.8319(5) 0.4201(2) 0.1999(3) 0.0361(19) Uani 1 1 d . . . . .
H36 H 0.786361 0.405278 0.195924 0.043 Uiso 1 1 calc R . . . .
C37 C 0.2929(5) 0.4713(2) 0.2622(3) 0.0300(17) Uani 1 1 d . . . . .
C38 C 0.3606(5) 0.4925(2) 0.2645(3) 0.0338(18) Uani 1 1 d . . . . .
H38 H 0.405821 0.483935 0.251418 0.041 Uiso 1 1 calc R . . . .
C39 C 0.3620(7) 0.5262(3) 0.2860(3) 0.047(2) Uani 1 1 d . . . . .
H39 H 0.406994 0.540986 0.286096 0.056 Uiso 1 1 calc R . . . .
C40 C 0.2966(8) 0.5380(3) 0.3073(5) 0.062(3) Uani 1 1 d . . . . .
H40 H 0.297243 0.560694 0.322642 0.074 Uiso 1 1 calc R . . . .
C41 C 0.2322(7) 0.5167(3) 0.3058(5) 0.066(3) Uani 1 1 d . . . . .
H41 H 0.188246 0.524845 0.320721 0.080 Uiso 1 1 calc R . . . .
C42 C 0.2282(5) 0.4833(2) 0.2833(4) 0.048(3) Uani 1 1 d . . . . .
H42 H 0.182099 0.469078 0.282376 0.058 Uiso 1 1 calc R . . . .
C43 C 0.2214(5) 0.40197(19) 0.2572(3) 0.0258(15) Uani 1 1 d . . . . .
C44 C 0.2478(5) 0.3804(2) 0.2995(3) 0.0304(17) Uani 1 1 d . . . . .
H44 H 0.303084 0.378883 0.312608 0.037 Uiso 1 1 calc R . . . .
C45 C 0.1935(6) 0.3611(2) 0.3227(4) 0.039(2) Uani 1 1 d . . . . .
H45 H 0.211735 0.346012 0.351139 0.047 Uiso 1 1 calc R . . . .
C46 C 0.1134(6) 0.3639(2) 0.3043(4) 0.041(2) Uani 1 1 d . . . . .
H46 H 0.076185 0.351386 0.320806 0.049 Uiso 1 1 calc R . . . .
C47 C 0.0866(5) 0.3849(3) 0.2617(4) 0.041(2) Uani 1 1 d . . . . .
H47 H 0.031300 0.386191 0.248779 0.050 Uiso 1 1 calc R . . . .
C48 C 0.1403(5) 0.4040(2) 0.2377(4) 0.0363(19) Uani 1 1 d . . . . .
H48 H 0.121886 0.418339 0.208526 0.044 Uiso 1 1 calc R . . . .
C49 C 0.2543(5) 0.4372(2) 0.1643(3) 0.0309(17) Uani 1 1 d . . . . .
C50 C 0.2013(5) 0.4642(3) 0.1491(4) 0.047(2) Uani 1 1 d . . . . .
H50 H 0.184045 0.479174 0.174063 0.057 Uiso 1 1 calc R . . . .
C51 C 0.1734(7) 0.4691(4) 0.0967(5) 0.076(4) Uani 1 1 d . . . . .
H51 H 0.136242 0.487402 0.086264 0.091 Uiso 1 1 calc R . . . .
C52 C 0.1977(7) 0.4487(4) 0.0605(4) 0.072(4) Uani 1 1 d . . . . .
H52 H 0.178193 0.452932 0.025020 0.086 Uiso 1 1 calc R . . . .
C53 C 0.2529(7) 0.4204(3) 0.0750(4) 0.056(3) Uani 1 1 d . . . . .
H53 H 0.270265 0.405781 0.049605 0.067 Uiso 1 1 calc R . . . .
C54 C 0.2798(5) 0.4151(2) 0.1265(3) 0.0368(19) Uani 1 1 d . . . . .
H54 H 0.315947 0.396367 0.136986 0.044 Uiso 1 1 calc R . . . .
C55 C 0.4521(5) 0.42811(19) 0.0465(3) 0.0245(15) Uani 1 1 d . . . . .
C56 C 0.4537(5) 0.3929(2) 0.0328(3) 0.0302(17) Uani 1 1 d . . . . .
H56 H 0.488126 0.377023 0.053704 0.036 Uiso 1 1 calc R . . . .
C57 C 0.4050(5) 0.3804(2) -0.0116(3) 0.0370(19) Uani 1 1 d . . . . .
H57 H 0.406459 0.356250 -0.020891 0.044 Uiso 1 1 calc R . . . .
C58 C 0.3548(5) 0.4036(2) -0.0419(3) 0.0323(18) Uani 1 1 d . . . . .
H58 H 0.322105 0.395358 -0.072406 0.039 Uiso 1 1 calc R . . . .
C59 C 0.3520(5) 0.4383(2) -0.0281(3) 0.0316(17) Uani 1 1 d . . . . .
H59 H 0.316297 0.453938 -0.048560 0.038 Uiso 1 1 calc R . . . .
C60 C 0.4014(4) 0.4510(2) 0.0158(3) 0.0259(15) Uani 1 1 d . . . . .
H60 H 0.400118 0.475251 0.024661 0.031 Uiso 1 1 calc R . . . .
C61 C 0.4841(4) 0.48716(19) 0.1143(3) 0.0250(15) Uani 1 1 d . . . . .
C62 C 0.5150(5) 0.51757(19) 0.0973(3) 0.0274(16) Uani 1 1 d . . . . .
H62 H 0.560818 0.516273 0.080978 0.033 Uiso 1 1 calc R . . . .
C63 C 0.4804(5) 0.5504(2) 0.1033(3) 0.0316(17) Uani 1 1 d . . . . .
H63 H 0.503070 0.571064 0.091362 0.038 Uiso 1 1 calc R . . . .
C64 C 0.4132(5) 0.5529(2) 0.1268(3) 0.0330(18) Uani 1 1 d . . . . .
H64 H 0.388876 0.575110 0.130330 0.040 Uiso 1 1 calc R . . . .
C65 C 0.3820(5) 0.5224(2) 0.1450(3) 0.0320(18) Uani 1 1 d . . . . .
H65 H 0.336881 0.523969 0.162021 0.038 Uiso 1 1 calc R . . . .
C66 C 0.4158(5) 0.4898(2) 0.1388(3) 0.0292(16) Uani 1 1 d . . . . .
H66 H 0.393312 0.469092 0.150931 0.035 Uiso 1 1 calc R . . . .
C67 C 0.6123(4) 0.45255(19) 0.0779(3) 0.0239(15) Uani 1 1 d . . . . .
C68 C 0.6142(5) 0.4550(2) 0.0246(3) 0.0296(17) Uani 1 1 d . . . . .
H68 H 0.567776 0.450137 0.000258 0.035 Uiso 1 1 calc R . . . .
C69 C 0.6850(5) 0.4645(2) 0.0079(3) 0.0341(19) Uani 1 1 d . . . . .
H69 H 0.686463 0.466195 -0.028071 0.041 Uiso 1 1 calc R . . . .
C70 C 0.7518(5) 0.4714(2) 0.0423(3) 0.038(2) Uani 1 1 d . . . . .
H70 H 0.799328 0.478033 0.030137 0.046 Uiso 1 1 calc R . . . .
C71 C 0.7513(5) 0.4689(3) 0.0958(4) 0.043(2) Uani 1 1 d . . . . .
H71 H 0.797785 0.473891 0.119967 0.052 Uiso 1 1 calc R . . . .
C72 C 0.6801(5) 0.4588(2) 0.1123(3) 0.0347(19) Uani 1 1 d . . . . .
H72 H 0.679162 0.456305 0.148164 0.042 Uiso 1 1 calc R . . . .
C73 C 0.6332(4) 0.26251(18) 0.1069(3) 0.0202(14) Uani 1 1 d . . . . .
C74 C 0.6422(4) 0.24523(19) 0.1545(3) 0.0247(15) Uani 1 1 d . . . . .
H74 H 0.609117 0.251393 0.179017 0.030 Uiso 1 1 calc R . . . .
C75 C 0.6992(5) 0.2192(2) 0.1661(3) 0.0295(17) Uani 1 1 d . . . . .
H75 H 0.704557 0.207386 0.198388 0.035 Uiso 1 1 calc R . . . .
C76 C 0.7484(5) 0.2102(2) 0.1310(3) 0.0362(19) Uani 1 1 d . . . . .
H76 H 0.787629 0.192436 0.139378 0.043 Uiso 1 1 calc R . . . .
C77 C 0.7407(5) 0.2272(2) 0.0836(3) 0.0324(18) Uani 1 1 d . . . . .
H77 H 0.774457 0.220807 0.059635 0.039 Uiso 1 1 calc R . . . .
C78 C 0.6836(5) 0.25362(19) 0.0708(3) 0.0260(15) Uani 1 1 d . . . . .
H78 H 0.678755 0.265410 0.038500 0.031 Uiso 1 1 calc R . . . .
C79 C 0.4685(4) 0.2820(2) 0.0636(3) 0.0231(15) Uani 1 1 d . . . . .
C80 C 0.4587(5) 0.2490(2) 0.0418(3) 0.0274(16) Uani 1 1 d . . . . .
H80 H 0.503419 0.234004 0.041499 0.033 Uiso 1 1 calc R . . . .
C81 C 0.3837(5) 0.2378(2) 0.0204(3) 0.0324(18) Uani 1 1 d . . . . .
H81 H 0.376370 0.214586 0.006725 0.039 Uiso 1 1 calc R . . . .
C82 C 0.3191(5) 0.2600(2) 0.0188(3) 0.0366(19) Uani 1 1 d . . . . .
H82 H 0.267865 0.252333 0.002803 0.044 Uiso 1 1 calc R . . . .
C83 C 0.3283(5) 0.2934(2) 0.0402(3) 0.0314(17) Uani 1 1 d . . . . .
H83 H 0.283822 0.308624 0.038953 0.038 Uiso 1 1 calc R . . . .
C84 C 0.4027(5) 0.3042(2) 0.0634(3) 0.0276(16) Uani 1 1 d . . . . .
H84 H 0.409362 0.326767 0.079361 0.033 Uiso 1 1 calc R . . . .
C85 C 0.6010(5) 0.32582(19) 0.0474(3) 0.0252(15) Uani 1 1 d . . . . .
C86 C 0.5770(5) 0.3226(2) -0.0055(3) 0.0301(17) Uani 1 1 d . . . . .
H86 H 0.538705 0.305110 -0.017959 0.036 Uiso 1 1 calc R . . . .
C87 C 0.6068(6) 0.3437(2) -0.0405(3) 0.040(2) Uani 1 1 d . . . . .
H87 H 0.588726 0.341004 -0.076481 0.048 Uiso 1 1 calc R . . . .
C88 C 0.6637(6) 0.3691(2) -0.0226(4) 0.044(2) Uani 1 1 d . . . . .
H88 H 0.684589 0.383905 -0.046391 0.053 Uiso 1 1 calc R . . . .
C89 C 0.6898(5) 0.3728(2) 0.0301(4) 0.040(2) Uani 1 1 d . . . . .
H89 H 0.729815 0.389573 0.042260 0.047 Uiso 1 1 calc R . . . .
C90 C 0.6577(5) 0.3520(2) 0.0651(3) 0.0316(17) Uani 1 1 d . . . . .
H90 H 0.674075 0.355432 0.101135 0.038 Uiso 1 1 calc R . . . .
C91 C 0.2525(5) 0.27856(19) 0.2604(3) 0.0272(16) Uani 1 1 d . . . . .
C92 C 0.1704(5) 0.2748(2) 0.2496(3) 0.0346(18) Uani 1 1 d . . . . .
H92 H 0.143752 0.276242 0.214907 0.042 Uiso 1 1 calc R . . . .
C93 C 0.1267(5) 0.2690(3) 0.2900(4) 0.041(2) Uani 1 1 d . . . . .
H93 H 0.070440 0.266444 0.282895 0.049 Uiso 1 1 calc R . . . .
C94 C 0.1670(5) 0.2670(2) 0.3408(3) 0.040(2) Uani 1 1 d . . . . .
H94 H 0.138008 0.262961 0.368287 0.047 Uiso 1 1 calc R . . . .
C95 C 0.2499(5) 0.2708(2) 0.3515(3) 0.039(2) Uani 1 1 d . . . . .
H95 H 0.277468 0.269244 0.385932 0.046 Uiso 1 1 calc R . . . .
C96 C 0.2914(5) 0.2769(2) 0.3104(3) 0.0359(19) Uani 1 1 d . . . . .
H96 H 0.347510 0.279900 0.317308 0.043 Uiso 1 1 calc R . . . .
C97 C 0.2387(4) 0.2941(2) 0.1520(3) 0.0280(16) Uani 1 1 d . . . . .
C98 C 0.2016(5) 0.2682(3) 0.1194(4) 0.041(2) Uani 1 1 d . . . . .
H98 H 0.215020 0.244100 0.126041 0.049 Uiso 1 1 calc R . . . .
C99 C 0.1449(5) 0.2770(3) 0.0771(3) 0.045(2) Uani 1 1 d . . . . .
H99 H 0.119317 0.259138 0.055108 0.055 Uiso 1 1 calc R . . . .
C100 C 0.1259(5) 0.3122(3) 0.0672(4) 0.046(2) Uani 1 1 d . . . . .
H100 H 0.087835 0.318248 0.037932 0.055 Uiso 1 1 calc R . . . .
C101 C 0.1615(5) 0.3384(3) 0.0993(4) 0.043(2) Uani 1 1 d . . . . .
H101 H 0.147583 0.362394 0.092415 0.052 Uiso 1 1 calc R . . . .
C102 C 0.2184(5) 0.3294(2) 0.1420(3) 0.0338(18) Uani 1 1 d . . . . .
H102 H 0.243195 0.347365 0.164276 0.041 Uiso 1 1 calc R . . . .
C103 C 0.3454(5) 0.2403(2) 0.1980(3) 0.0266(16) Uani 1 1 d . . . . .
C104 C 0.4090(5) 0.2366(2) 0.1704(3) 0.0329(18) Uani 1 1 d . . . . .
H104 H 0.433826 0.256919 0.159170 0.039 Uiso 1 1 calc R . . . .
C105 C 0.4359(5) 0.2029(2) 0.1594(3) 0.038(2) Uani 1 1 d . . . . .
H105 H 0.477466 0.200598 0.139499 0.046 Uiso 1 1 calc R . . . .
C106 C 0.4029(6) 0.1737(2) 0.1771(4) 0.046(2) Uani 1 1 d . . . . .
H106 H 0.421508 0.150980 0.169404 0.055 Uiso 1 1 calc R . . . .
C107 C 0.3426(7) 0.1768(3) 0.2061(4) 0.055(3) Uani 1 1 d . . . . .
H107 H 0.320573 0.156303 0.219114 0.066 Uiso 1 1 calc R . . . .
C108 C 0.3137(6) 0.2102(2) 0.2165(4) 0.048(2) Uani 1 1 d . . . . .
H108 H 0.271972 0.212207 0.236380 0.058 Uiso 1 1 calc R . . . .
C109 C 0.8686(4) 0.3166(2) 0.2008(3) 0.0256(15) Uani 1 1 d . . . . .
C110 C 0.9511(5) 0.3218(2) 0.2052(3) 0.0345(19) Uani 1 1 d . . . . .
H110 H 0.983250 0.323291 0.238222 0.041 Uiso 1 1 calc R . . . .
C111 C 0.9847(5) 0.3246(2) 0.1615(4) 0.039(2) Uani 1 1 d . . . . .
H111 H 1.040269 0.328707 0.164319 0.047 Uiso 1 1 calc R . . . .
C112 C 0.9383(6) 0.3216(3) 0.1127(4) 0.045(2) Uani 1 1 d . . . . .
H112 H 0.962586 0.323402 0.082620 0.054 Uiso 1 1 calc R . . . .
C113 C 0.8582(6) 0.3160(3) 0.1079(4) 0.044(2) Uani 1 1 d . . . . .
H113 H 0.826721 0.313723 0.074742 0.052 Uiso 1 1 calc R . . . .
C114 C 0.8233(5) 0.3137(2) 0.1521(3) 0.0299(17) Uani 1 1 d . . . . .
H114 H 0.767525 0.310131 0.148829 0.036 Uiso 1 1 calc R . . . .
C115 C 0.8239(5) 0.2631(2) 0.2677(3) 0.0295(16) Uani 1 1 d . . . . .
C116 C 0.8781(5) 0.2423(2) 0.2478(3) 0.0352(19) Uani 1 1 d . . . . .
H116 H 0.912571 0.252530 0.226828 0.042 Uiso 1 1 calc R . . . .
C117 C 0.8822(6) 0.2062(2) 0.2583(4) 0.043(2) Uani 1 1 d . . . . .
H117 H 0.919570 0.191848 0.244746 0.052 Uiso 1 1 calc R . . . .
C118 C 0.8301(6) 0.1911(2) 0.2895(4) 0.041(2) Uani 1 1 d . . . . .
H118 H 0.832024 0.166516 0.296824 0.049 Uiso 1 1 calc R . . . .
C119 C 0.7773(5) 0.2123(2) 0.3088(3) 0.0355(19) Uani 1 1 d . . . . .
H119 H 0.742503 0.202262 0.329721 0.043 Uiso 1 1 calc R . . . .
C120 C 0.7731(5) 0.2480(2) 0.2985(3) 0.0292(16) Uani 1 1 d . . . . .
H120 H 0.735821 0.262278 0.312293 0.035 Uiso 1 1 calc R . . . .
C121 C 0.8852(4) 0.3286(2) 0.3121(3) 0.0251(15) Uani 1 1 d . . . . .
C122 C 0.9321(5) 0.3071(2) 0.3487(3) 0.0345(18) Uani 1 1 d . . . . .
H122 H 0.931433 0.282211 0.344706 0.041 Uiso 1 1 calc R . . . .
C123 C 0.9788(5) 0.3225(3) 0.3904(3) 0.043(2) Uani 1 1 d . . . . .
H123 H 1.010798 0.308052 0.415114 0.051 Uiso 1 1 calc R . . . .
C124 C 0.9801(5) 0.3585(3) 0.3969(4) 0.042(2) Uani 1 1 d . . . . .
H124 H 1.011878 0.368670 0.426282 0.051 Uiso 1 1 calc R . . . .
C125 C 0.9346(6) 0.3801(3) 0.3603(4) 0.045(2) Uani 1 1 d . . . . .
H125 H 0.936041 0.404987 0.364178 0.054 Uiso 1 1 calc R . . . .
C126 C 0.8883(5) 0.3649(2) 0.3190(3) 0.0348(18) Uani 1 1 d . . . . .
H126 H 0.857116 0.379570 0.294162 0.042 Uiso 1 1 calc R . . . .
C127 C 0.5050(5) 0.22593(19) 0.3347(3) 0.0263(15) Uani 1 1 d . . . . .
C128 C 0.4626(6) 0.1941(2) 0.3333(3) 0.037(2) Uani 1 1 d . . . . .
H128 H 0.466966 0.177277 0.307138 0.045 Uiso 1 1 calc R . . . .
C129 C 0.4153(6) 0.1872(2) 0.3692(3) 0.039(2) Uani 1 1 d . . . . .
H129 H 0.387993 0.165308 0.368776 0.047 Uiso 1 1 calc R . . . .
C130 C 0.4072(6) 0.2125(2) 0.4064(3) 0.039(2) Uani 1 1 d . . . . .
H130 H 0.374558 0.208323 0.431867 0.047 Uiso 1 1 calc R . . . .
C131 C 0.4487(5) 0.2442(2) 0.4051(3) 0.0314(17) Uani 1 1 d . . . . .
H131 H 0.441751 0.261917 0.429486 0.038 Uiso 1 1 calc R . . . .
C132 C 0.4696(4) 0.33654(18) 0.4543(3) 0.0215(14) Uani 1 1 d . . . . .
C133 C 0.4541(5) 0.3505(2) 0.5012(3) 0.0297(17) Uani 1 1 d . . . . .
H133 H 0.404394 0.361545 0.502585 0.036 Uiso 1 1 calc R . . . .
C134 C 0.5105(6) 0.3483(2) 0.5456(3) 0.0347(19) Uani 1 1 d . . . . .
H134 H 0.500244 0.358194 0.577138 0.042 Uiso 1 1 calc R . . . .
C135 C 0.5812(5) 0.33169(19) 0.5431(3) 0.0289(17) Uani 1 1 d . . . . .
H135 H 0.619827 0.328987 0.573324 0.035 Uiso 1 1 calc R . . . .
C136 C 0.5958(5) 0.3188(2) 0.4959(3) 0.0280(16) Uani 1 1 d . . . . .
H136 H 0.646105 0.308332 0.494322 0.034 Uiso 1 1 calc R . . . .
C137 C 0.7490(4) 0.29540(19) 0.4252(3) 0.0214(14) Uani 1 1 d . . . . .
C138 C 0.8200(5) 0.2802(2) 0.4517(3) 0.0345(19) Uani 1 1 d . . . . .
H138 H 0.865867 0.294474 0.461370 0.041 Uiso 1 1 calc R . . . .
C139 C 0.8228(5) 0.2446(2) 0.4635(3) 0.038(2) Uani 1 1 d . . . . .
H139 H 0.869732 0.234357 0.482097 0.046 Uiso 1 1 calc R . . . .
C140 C 0.7560(5) 0.2244(2) 0.4476(3) 0.0340(18) Uani 1 1 d . . . . .
H140 H 0.756572 0.199749 0.454291 0.041 Uiso 1 1 calc R . . . .
C141 C 0.6889(5) 0.2404(2) 0.4221(3) 0.0268(16) Uani 1 1 d . . . . .
H141 H 0.643472 0.226039 0.411408 0.032 Uiso 1 1 calc R . . . .
Cl5 Cl 0.9339(4) 0.16507(16) 0.4542(3) 0.159(3) Uani 1 1 d . U . . .
Cl6 Cl 1.0270(3) 0.22720(14) 0.4353(2) 0.1264(19) Uani 1 1 d . U . . .
C144 C 0.9603(15) 0.1965(6) 0.4048(9) 0.154(9) Uani 1 1 d . U . . .
H14A H 0.984482 0.183554 0.378485 0.185 Uiso 1 1 calc R . . . .
H14B H 0.911787 0.208571 0.387250 0.185 Uiso 1 1 calc R . . . .
Cl1 Cl 0.38188(19) 0.63224(6) 0.32380(10) 0.0560(7) Uani 1 1 d . . . . .
Cl2 Cl 0.4548(2) 0.61430(8) 0.23514(12) 0.0711(9) Uani 1 1 d . . . . .
C142 C 0.3942(8) 0.6454(3) 0.2612(4) 0.057(3) Uani 1 1 d . . . . .
H14C H 0.419442 0.668949 0.262520 0.069 Uiso 1 1 calc R . . . .
H14D H 0.341655 0.646926 0.238757 0.069 Uiso 1 1 calc R . . . .
Cl3 Cl 0.2282(4) 0.35629(17) 0.8184(3) 0.152(2) Uani 1 1 d . U . . .
Cl4 Cl 0.2110(3) 0.32490(15) 0.9172(3) 0.144(2) Uani 1 1 d . U . . .
C143 C 0.170370 0.3280(8) 0.8517(11) 0.194(12) Uani 1 1 d . U . . .
H14E H 0.115374 0.337249 0.848170 0.233 Uiso 1 1 calc R . . . .
H14F H 0.167991 0.304237 0.835885 0.233 Uiso 1 1 calc R . . . .

loop_
_atom_site_aniso_label
_atom_site_aniso_U_11
_atom_site_aniso_U_22
_atom_site_aniso_U_33
_atom_site_aniso_U_23
_atom_site_aniso_U_13
_atom_site_aniso_U_12
Au1 0.01738(12) 0.01601(12) 0.01524(11) 0.00097(9) 0.00388(10) 0.00035(9)
Au2 0.02287(13) 0.01942(13) 0.01763(12) 0.00389(9) 0.00371(10) 0.00174(10)
Au3 0.01904(13) 0.02244(14) 0.02413(13) 0.00157(10) 0.00502(11) 0.00371(10)
Au4 0.02671(14) 0.01914(13) 0.01805(12) -0.00238(10) 0.00437(11) 0.00170(10)
Au5 0.02234(13) 0.02052(13) 0.02355(13) 0.00045(10) 0.00332(11) -0.00360(10)
Au6 0.02090(13) 0.02032(13) 0.01691(12) 0.00158(9) 0.00177(10) -0.00037(10)
Au7 0.01710(13) 0.02173(13) 0.02131(13) 0.00204(10) 0.00477(10) 0.00156(9)
Au8 0.02077(13) 0.01665(12) 0.01849(12) 0.00207(9) 0.00439(10) 0.00025(9)
Au9 0.02333(13) 0.02071(13) 0.01711(12) -0.00232(10) 0.00435(10) 0.00154(10)
Au10 0.01756(12) 0.02144(13) 0.02058(12) 0.00007(10) 0.00303(10) -0.00172(9)
Au11 0.02062(13) 0.02304(14) 0.01727(12) 0.00245(10) 0.00572(10) 0.00080(10)
Cu1 0.0220(4) 0.0217(4) 0.0184(4) 0.0018(3) 0.0039(3) -0.0004(3)
S1 0.0351(10) 0.0180(8) 0.0267(9) 0.0002(7) 0.0115(8) -0.0026(7)
S2 0.0245(9) 0.0401(11) 0.0236(9) 0.0057(8) 0.0098(8) 0.0041(8)
S3 0.0273(10) 0.0288(10) 0.0246(9) 0.0053(7) -0.0055(8) -0.0045(7)
P1 0.0352(11) 0.0201(9) 0.0183(8) -0.0028(7) 0.0061(8) 0.0031(8)
P2 0.0259(10) 0.0232(10) 0.0294(10) 0.0023(8) 0.0015(8) -0.0054(7)
P3 0.0197(9) 0.0249(10) 0.0280(9) 0.0024(8) 0.0049(8) 0.0047(7)
P4 0.0265(9) 0.0197(9) 0.0173(8) 0.0047(7) 0.0032(7) 0.0021(7)
P5 0.0254(9) 0.0202(9) 0.0178(8) -0.0014(7) 0.0052(7) 0.0017(7)
P6 0.0177(9) 0.0262(10) 0.0271(9) -0.0005(8) 0.0035(8) -0.0036(7)
P7 0.0198(9) 0.0263(10) 0.0264(9) 0.0025(7) 0.0055(8) 0.0020(7)
N1 0.025(3) 0.021(3) 0.018(3) 0.004(2) 0.002(2) 0.001(2)
N2 0.025(3) 0.020(3) 0.021(3) 0.005(2) 0.008(2) -0.001(2)
N3 0.020(3) 0.027(3) 0.019(3) 0.005(2) 0.002(2) 0.001(2)
C1 0.044(5) 0.020(4) 0.024(4) -0.005(3) 0.011(3) -0.003(3)
C2 0.036(4) 0.033(4) 0.024(4) 0.004(3) 0.008(3) -0.002(3)
C3 0.036(5) 0.036(5) 0.030(4) 0.003(3) 0.000(4) 0.006(4)
C4 0.041(5) 0.039(5) 0.030(4) 0.003(4) 0.003(4) 0.003(4)
C5 0.047(5) 0.039(5) 0.025(4) -0.006(3) 0.004(4) -0.001(4)
C6 0.035(4) 0.031(4) 0.031(4) 0.000(3) 0.007(4) 0.001(3)
C7 0.035(4) 0.023(4) 0.019(3) -0.003(3) 0.004(3) 0.004(3)
C8 0.051(6) 0.039(5) 0.035(5) -0.007(4) 0.007(4) 0.006(4)
C9 0.070(7) 0.032(5) 0.038(5) 0.006(4) 0.021(5) -0.008(4)
C10 0.077(7) 0.020(4) 0.034(4) -0.004(3) 0.001(5) 0.006(4)
C11 0.057(6) 0.026(4) 0.040(5) -0.004(4) -0.001(4) 0.015(4)
C12 0.046(5) 0.029(4) 0.025(4) -0.005(3) -0.001(4) 0.005(4)
C13 0.025(4) 0.024(4) 0.031(4) -0.002(3) 0.005(3) 0.006(3)
C14 0.040(5) 0.059(6) 0.028(4) -0.007(4) 0.008(4) 0.007(4)
C15 0.037(5) 0.061(6) 0.038(5) -0.010(4) -0.001(4) 0.011(4)
C16 0.047(5) 0.039(5) 0.043(5) -0.015(4) 0.018(4) 0.003(4)
C17 0.059(6) 0.022(4) 0.039(5) -0.003(3) 0.017(4) 0.002(4)
C18 0.045(5) 0.023(4) 0.031(4) -0.003(3) 0.010(4) 0.000(3)
C19 0.026(4) 0.036(4) 0.033(4) -0.005(3) 0.003(3) -0.005(3)
C20 0.060(7) 0.041(5) 0.060(6) -0.007(5) -0.002(5) -0.026(5)
C21 0.093(10) 0.079(9) 0.064(8) -0.030(7) 0.000(7) -0.040(8)
C22 0.078(9) 0.105(11) 0.035(6) -0.018(6) -0.010(6) -0.026(8)
C23 0.050(6) 0.087(8) 0.029(5) 0.006(5) 0.000(4) -0.011(6)
C24 0.040(5) 0.046(5) 0.030(4) 0.005(4) 0.000(4) -0.004(4)
C25 0.033(4) 0.024(4) 0.030(4) 0.008(3) -0.001(3) -0.006(3)
C26 0.039(5) 0.043(5) 0.067(7) 0.014(5) 0.009(5) -0.014(4)
C27 0.074(8) 0.034(5) 0.084(8) 0.026(6) 0.004(7) -0.009(5)
C28 0.066(7) 0.033(5) 0.056(6) 0.008(4) -0.003(5) 0.014(5)
C29 0.044(5) 0.046(6) 0.042(5) -0.001(4) -0.008(4) 0.013(4)
C30 0.042(5) 0.034(5) 0.031(4) 0.002(3) 0.000(4) -0.003(4)
C31 0.018(4) 0.036(4) 0.035(4) 0.011(3) -0.003(3) -0.004(3)
C32 0.025(4) 0.045(5) 0.066(6) 0.003(5) 0.003(4) -0.006(4)
C33 0.039(6) 0.056(7) 0.081(8) 0.014(6) 0.013(6) -0.011(5)
C34 0.037(5) 0.071(7) 0.054(6) 0.029(5) 0.022(5) 0.021(5)
C35 0.040(5) 0.057(6) 0.038(5) 0.008(4) 0.008(4) 0.018(4)
C36 0.036(5) 0.036(5) 0.035(4) 0.012(4) 0.001(4) 0.005(4)
C37 0.027(4) 0.030(4) 0.033(4) 0.000(3) 0.006(3) 0.003(3)
C38 0.040(5) 0.037(5) 0.021(4) 0.007(3) -0.005(3) -0.011(4)
C39 0.064(7) 0.038(5) 0.035(5) 0.004(4) -0.004(5) -0.012(5)
C40 0.079(8) 0.029(5) 0.073(8) -0.005(5) 0.000(7) -0.002(5)
C41 0.055(7) 0.039(6) 0.103(10) -0.023(6) 0.010(7) 0.011(5)
C42 0.028(4) 0.033(5) 0.087(8) -0.014(5) 0.018(5) 0.001(4)
C43 0.028(4) 0.019(3) 0.031(4) -0.002(3) 0.006(3) 0.000(3)
C44 0.027(4) 0.031(4) 0.033(4) 0.007(3) 0.003(3) 0.006(3)
C45 0.047(5) 0.030(4) 0.043(5) 0.011(4) 0.013(4) 0.005(4)
C46 0.037(5) 0.036(5) 0.052(6) 0.008(4) 0.016(4) 0.001(4)
C47 0.016(4) 0.049(5) 0.058(6) 0.014(5) 0.002(4) -0.003(3)
C48 0.028(4) 0.030(4) 0.049(5) 0.007(4) 0.000(4) -0.004(3)
C49 0.022(4) 0.039(5) 0.030(4) 0.007(3) 0.000(3) 0.001(3)
C50 0.033(5) 0.052(6) 0.057(6) 0.019(5) 0.008(4) 0.012(4)
C51 0.048(7) 0.118(12) 0.060(8) 0.043(8) 0.002(6) 0.028(7)
C52 0.061(8) 0.115(11) 0.034(6) 0.024(6) -0.007(5) -0.011(7)
C53 0.055(7) 0.079(8) 0.031(5) 0.009(5) 0.005(5) -0.009(6)
C54 0.029(4) 0.052(5) 0.030(4) -0.001(4) 0.004(4) -0.007(4)
C55 0.033(4) 0.021(4) 0.022(3) 0.004(3) 0.012(3) 0.003(3)
C56 0.031(4) 0.028(4) 0.030(4) 0.001(3) 0.001(3) 0.004(3)
C57 0.048(5) 0.028(4) 0.030(4) 0.001(3) -0.008(4) 0.003(4)
C58 0.040(5) 0.034(4) 0.024(4) 0.003(3) 0.009(3) -0.004(3)
C59 0.039(5) 0.034(4) 0.022(4) 0.007(3) 0.006(3) 0.002(3)
C60 0.025(4) 0.025(4) 0.028(4) 0.006(3) 0.005(3) 0.008(3)
C61 0.027(4) 0.026(4) 0.021(3) 0.003(3) 0.001(3) 0.004(3)
C62 0.037(4) 0.024(4) 0.021(3) 0.002(3) 0.007(3) 0.006(3)
C63 0.045(5) 0.025(4) 0.024(4) 0.003(3) 0.000(3) 0.005(3)
C64 0.049(5) 0.021(4) 0.029(4) 0.005(3) 0.005(4) 0.008(3)
C65 0.038(5) 0.033(4) 0.026(4) 0.003(3) 0.008(3) 0.013(3)
C66 0.036(4) 0.022(4) 0.031(4) 0.001(3) 0.012(3) 0.000(3)
C67 0.022(4) 0.027(4) 0.023(3) 0.006(3) 0.004(3) 0.000(3)
C68 0.039(4) 0.028(4) 0.022(4) 0.002(3) 0.005(3) 0.011(3)
C69 0.044(5) 0.033(4) 0.028(4) 0.012(3) 0.016(4) 0.007(4)
C70 0.031(4) 0.044(5) 0.041(5) 0.015(4) 0.012(4) 0.000(4)
C71 0.026(4) 0.061(6) 0.043(5) 0.017(4) 0.006(4) -0.004(4)
C72 0.024(4) 0.054(5) 0.026(4) 0.008(4) 0.003(3) -0.001(4)
C73 0.019(3) 0.019(3) 0.021(3) -0.005(3) 0.001(3) -0.001(3)
C74 0.026(4) 0.027(4) 0.023(3) -0.003(3) 0.010(3) 0.000(3)
C75 0.037(4) 0.027(4) 0.023(4) 0.000(3) 0.001(3) 0.005(3)
C76 0.038(5) 0.031(4) 0.038(5) -0.001(4) 0.000(4) 0.009(4)
C77 0.027(4) 0.036(4) 0.034(4) -0.008(3) 0.004(3) 0.005(3)
C78 0.034(4) 0.025(4) 0.020(3) -0.001(3) 0.008(3) 0.001(3)
C79 0.022(4) 0.031(4) 0.020(3) 0.001(3) 0.012(3) -0.001(3)
C80 0.027(4) 0.030(4) 0.025(4) -0.007(3) 0.006(3) -0.002(3)
C81 0.039(5) 0.030(4) 0.029(4) -0.007(3) 0.009(4) -0.004(3)
C82 0.025(4) 0.050(5) 0.034(4) -0.007(4) 0.003(4) -0.006(4)
C83 0.027(4) 0.036(4) 0.031(4) 0.002(3) 0.007(3) 0.004(3)
C84 0.034(4) 0.023(4) 0.028(4) -0.002(3) 0.012(3) 0.004(3)
C85 0.027(4) 0.025(4) 0.025(4) 0.001(3) 0.008(3) 0.010(3)
C86 0.044(5) 0.022(4) 0.027(4) 0.001(3) 0.015(4) 0.005(3)
C87 0.057(6) 0.036(5) 0.031(4) 0.005(4) 0.019(4) 0.016(4)
C88 0.057(6) 0.040(5) 0.041(5) 0.021(4) 0.027(5) 0.008(4)
C89 0.034(5) 0.031(4) 0.055(6) 0.011(4) 0.011(4) 0.000(3)
C90 0.034(4) 0.026(4) 0.035(4) 0.011(3) 0.005(4) 0.004(3)
C91 0.030(4) 0.023(4) 0.031(4) 0.000(3) 0.013(3) -0.002(3)
C92 0.027(4) 0.036(5) 0.038(5) 0.001(4) 0.000(4) -0.002(3)
C93 0.027(4) 0.054(6) 0.043(5) 0.002(4) 0.006(4) -0.006(4)
C94 0.030(4) 0.052(6) 0.041(5) 0.010(4) 0.018(4) -0.004(4)
C95 0.038(5) 0.048(5) 0.034(4) 0.006(4) 0.018(4) -0.002(4)
C96 0.036(5) 0.031(4) 0.042(5) 0.005(4) 0.008(4) -0.003(3)
C97 0.009(3) 0.043(5) 0.032(4) -0.004(3) 0.003(3) -0.002(3)
C98 0.034(5) 0.042(5) 0.044(5) -0.002(4) -0.002(4) -0.006(4)
C99 0.024(4) 0.074(7) 0.035(5) -0.015(5) -0.002(4) -0.016(4)
C100 0.026(4) 0.081(8) 0.032(5) 0.011(5) 0.008(4) 0.000(4)
C101 0.022(4) 0.063(6) 0.043(5) 0.012(5) 0.001(4) 0.008(4)
C102 0.023(4) 0.045(5) 0.034(4) 0.000(4) 0.007(3) 0.001(3)
C103 0.027(4) 0.025(4) 0.026(4) -0.005(3) 0.000(3) -0.005(3)
C104 0.027(4) 0.029(4) 0.046(5) -0.003(4) 0.016(4) 0.000(3)
C105 0.034(5) 0.039(5) 0.043(5) -0.012(4) 0.013(4) -0.002(4)
C106 0.063(7) 0.026(4) 0.050(6) -0.012(4) 0.014(5) 0.003(4)
C107 0.073(7) 0.031(5) 0.067(7) -0.009(5) 0.029(6) -0.006(5)
C108 0.048(6) 0.036(5) 0.066(6) -0.001(5) 0.027(5) -0.003(4)
C109 0.024(4) 0.026(4) 0.028(4) 0.001(3) 0.007(3) 0.004(3)
C110 0.023(4) 0.051(5) 0.029(4) 0.004(4) 0.003(3) 0.006(4)
C111 0.019(4) 0.055(6) 0.047(5) 0.016(4) 0.012(4) 0.008(4)
C112 0.039(5) 0.060(6) 0.040(5) 0.015(4) 0.019(4) 0.014(4)
C113 0.043(5) 0.056(6) 0.032(5) 0.000(4) 0.008(4) 0.007(4)
C114 0.021(4) 0.040(5) 0.030(4) 0.000(3) 0.007(3) 0.001(3)
C115 0.030(4) 0.024(4) 0.033(4) 0.004(3) 0.001(3) -0.003(3)
C116 0.033(4) 0.035(5) 0.041(5) 0.004(4) 0.015(4) 0.008(3)
C117 0.048(6) 0.032(5) 0.053(6) 0.003(4) 0.014(5) 0.018(4)
C118 0.045(5) 0.032(5) 0.043(5) 0.007(4) 0.000(4) 0.005(4)
C119 0.036(5) 0.036(5) 0.035(4) 0.010(4) 0.006(4) 0.000(4)
C120 0.029(4) 0.033(4) 0.026(4) 0.001(3) 0.005(3) 0.004(3)
C121 0.018(3) 0.033(4) 0.025(4) 0.003(3) 0.005(3) -0.002(3)
C122 0.026(4) 0.041(5) 0.036(4) 0.007(4) 0.004(4) -0.003(3)
C123 0.031(5) 0.059(6) 0.036(5) 0.012(4) 0.001(4) 0.001(4)
C124 0.026(4) 0.061(6) 0.040(5) -0.009(4) 0.008(4) -0.007(4)
C125 0.044(5) 0.038(5) 0.050(6) -0.012(4) 0.003(5) -0.006(4)
C126 0.027(4) 0.039(5) 0.038(5) -0.001(4) 0.005(4) 0.005(3)
C127 0.028(4) 0.021(4) 0.028(4) 0.005(3) 0.000(3) 0.000(3)
C128 0.050(5) 0.028(4) 0.036(4) -0.006(3) 0.016(4) -0.008(4)
C129 0.046(5) 0.032(4) 0.040(5) 0.006(4) 0.008(4) -0.020(4)
C130 0.050(5) 0.037(5) 0.033(4) 0.008(4) 0.015(4) -0.006(4)
C131 0.028(4) 0.034(4) 0.033(4) 0.008(3) 0.008(3) -0.007(3)
C132 0.022(4) 0.021(3) 0.024(3) 0.003(3) 0.012(3) 0.000(3)
C133 0.037(4) 0.024(4) 0.029(4) -0.001(3) 0.010(3) 0.000(3)
C134 0.064(6) 0.021(4) 0.023(4) -0.001(3) 0.019(4) 0.003(4)
C135 0.042(5) 0.023(4) 0.021(4) 0.003(3) 0.005(3) -0.001(3)
C136 0.034(4) 0.029(4) 0.022(4) 0.006(3) 0.006(3) 0.002(3)
C137 0.013(3) 0.032(4) 0.017(3) 0.006(3) -0.003(3) 0.003(3)
C138 0.022(4) 0.048(5) 0.033(4) 0.011(4) 0.004(3) -0.003(3)
C139 0.030(4) 0.047(5) 0.037(5) 0.021(4) 0.002(4) 0.009(4)
C140 0.040(5) 0.032(4) 0.030(4) 0.012(3) 0.005(4) 0.007(4)
C141 0.032(4) 0.028(4) 0.021(3) 0.001(3) 0.006(3) 0.002(3)
Cl5 0.141(5) 0.109(4) 0.209(7) -0.014(4) -0.028(5) -0.005(3)
Cl6 0.084(3) 0.139(4) 0.163(5) 0.075(4) 0.042(3) 0.026(3)
C144 0.164(12) 0.159(12) 0.137(11) -0.019(9) 0.014(9) 0.010(9)
Cl1 0.087(2) 0.0348(12) 0.0478(14) 0.0023(10) 0.0148(14) 0.0073(12)
Cl2 0.112(3) 0.0438(15) 0.0631(17) -0.0120(13) 0.0318(18) -0.0042(15)
C142 0.090(9) 0.035(5) 0.046(6) 0.008(4) 0.009(6) 0.004(5)
Cl3 0.117(4) 0.137(5) 0.201(6) 0.032(4) 0.027(4) 0.018(3)
Cl4 0.106(4) 0.122(4) 0.199(6) 0.008(4) 0.012(4) -0.003(3)
C143 0.199(14) 0.181(14) 0.197(14) 0.021(9) 0.016(9) -0.011(9)

loop_
_atom_type_symbol
_atom_type_description
_atom_type_scat_dispersion_real
_atom_type_scat_dispersion_imag
_atom_type_scat_source
C C 0.0033 0.0016 'International Tables Vol C Tables 4.2.6.8 and 6.1.1.4'
H H 0.0000 0.0000 'International Tables Vol C Tables 4.2.6.8 and 6.1.1.4'
Au Au -2.0133 8.8022 'International Tables Vol C Tables 4.2.6.8 and 6.1.1.4'
Cl Cl 0.1484 0.1585 'International Tables Vol C Tables 4.2.6.8 and 6.1.1.4'
Cu Cu 0.3201 1.2651 'International Tables Vol C Tables 4.2.6.8 and 6.1.1.4'
N N 0.0061 0.0033 'International Tables Vol C Tables 4.2.6.8 and 6.1.1.4'
P P 0.1023 0.0942 'International Tables Vol C Tables 4.2.6.8 and 6.1.1.4'
S S 0.1246 0.1234 'International Tables Vol C Tables 4.2.6.8 and 6.1.1.4'

loop_
_geom_angle_atom_site_label_1
_geom_angle_atom_site_label_2
_geom_angle_atom_site_label_3
_geom_angle
_geom_angle_site_symmetry_1
_geom_angle_site_symmetry_3
_geom_angle_publ_flag
Au2 Au1 Au4 100.607(11) . . ?
Au2 Au1 Au6 142.269(13) . . ?
Au2 Au1 Au7 99.799(11) . . ?
Au2 Au1 Au8 139.586(12) . . ?
Au2 Au1 Au10 98.496(11) . . ?
Au2 Au1 Au11 140.944(13) . . ?
Au3 Au1 Au2 67.502(10) . . ?
Au3 Au1 Au4 67.315(10) . . ?
Au3 Au1 Au6 126.301(12) . . ?
Au3 Au1 Au7 167.275(13) . . ?
Au3 Au1 Au8 125.901(12) . . ?
Au3 Au1 Au10 66.455(10) . . ?
Au3 Au1 Au11 73.456(10) . . ?
Au4 Au1 Au7 116.276(12) . . ?
Au4 Au1 Au10 117.232(12) . . ?
Au5 Au1 Au2 68.440(10) . . ?
Au5 Au1 Au3 105.674(12) . . ?
Au5 Au1 Au4 65.974(10) . . ?
Au5 Au1 Au6 73.855(10) . . ?
Au5 Au1 Au7 67.204(10) . . ?
Au5 Au1 Au8 126.776(12) . . ?
Au5 Au1 Au10 166.869(13) . . ?
Au5 Au1 Au11 125.437(12) . . ?
Au6 Au1 Au4 64.038(10) . . ?
Au6 Au1 Au7 63.198(10) . . ?
Au6 Au1 Au10 119.231(12) . . ?
Au7 Au1 Au10 118.273(12) . . ?
Au8 Au1 Au4 119.804(12) . . ?
Au8 Au1 Au6 66.072(10) . . ?
Au8 Au1 Au7 64.151(9) . . ?
Au8 Au1 Au10 63.996(10) . . ?
Au9 Au1 Au2 68.168(10) . . ?
Au9 Au1 Au3 108.465(12) . . ?
Au9 Au1 Au4 168.577(13) . . ?
Au9 Au1 Au5 106.437(12) . . ?
Au9 Au1 Au6 123.417(12) . . ?
Au9 Au1 Au7 65.493(10) . . ?
Au9 Au1 Au8 71.463(10) . . ?
Au9 Au1 Au10 68.168(10) . . ?
Au9 Au1 Au11 126.006(12) . . ?
Au11 Au1 Au4 63.969(10) . . ?
Au11 Au1 Au6 65.946(10) . . ?
Au11 Au1 Au7 119.253(12) . . ?
Au11 Au1 Au8 66.417(9) . . ?
Au11 Au1 Au10 63.851(10) . . ?
Au1 Au2 Au3 55.729(9) . . ?
Au1 Au2 Au5 55.206(9) . . ?
Au1 Au2 Au9 55.339(9) . . ?
Au3 Au2 Au5 90.178(10) . . ?
Au3 Au2 Au9 92.496(10) . . ?
Au9 Au2 Au5 90.217(10) . . ?
P4 Au2 Au1 179.23(5) . . ?
P4 Au2 Au3 124.08(5) . . ?
P4 Au2 Au5 124.23(5) . . ?
P4 Au2 Au9 125.39(5) . . ?
Au1 Au3 Au2 56.769(9) . . ?
Au1 Au3 Au4 57.882(9) . . ?
Au1 Au3 Au10 58.440(9) . . ?
Au1 Au3 Au11 54.387(9) . . ?
Au2 Au3 Au4 89.099(10) . . ?
Au2 Au3 Au11 111.149(11) . . ?
Au4 Au3 Au11 55.545(8) . . ?
Au10 Au3 Au2 88.060(10) . . ?
Au10 Au3 Au4 104.101(11) . . ?
Au10 Au3 Au11 55.770(8) . . ?
P3 Au3 Au1 175.79(5) . . ?
P3 Au3 Au2 124.76(5) . . ?
P3 Au3 Au4 125.01(5) . . ?
P3 Au3 Au10 117.35(5) . . ?
P3 Au3 Au11 123.83(5) . . ?
Au1 Au4 Au3 54.803(9) . . ?
Au1 Au4 Au5 55.368(9) . . ?
Au1 Au4 Au6 57.842(9) . . ?
Au1 Au4 Au11 57.706(9) . . ?
Au5 Au4 Au3 90.761(10) . . ?
Au6 Au4 Au3 109.132(11) . . ?
Au6 Au4 Au5 67.221(9) . . ?
Au11 Au4 Au3 66.161(9) . . ?
Au11 Au4 Au5 109.828(11) . . ?
Au11 Au4 Au6 61.625(9) . . ?
P1 Au4 Au1 173.59(5) . . ?
P1 Au4 Au3 123.99(5) . . ?
P1 Au4 Au5 130.55(5) . . ?
P1 Au4 Au6 120.32(5) . . ?
P1 Au4 Au11 115.88(5) . . ?
Au1 Au5 Au2 56.354(9) . . ?
Au1 Au5 Au4 58.658(9) . . ?
Au1 Au5 Au6 54.378(9) . . ?
Au1 Au5 Au7 58.106(9) . . ?
Au2 Au5 Au6 110.719(11) . . ?
Au4 Au5 Au2 89.491(10) . . ?
Au4 Au5 Au6 55.960(8) . . ?
Au4 Au5 Au7 104.021(11) . . ?
Au7 Au5 Au2 87.991(10) . . ?
Au7 Au5 Au6 54.888(8) . . ?
P2 Au5 Au1 174.48(5) . . ?
P2 Au5 Au2 119.97(5) . . ?
P2 Au5 Au4 118.77(5) . . ?
P2 Au5 Au6 129.19(5) . . ?
P2 Au5 Au7 127.09(5) . . ?
Au1 Au6 Au4 58.120(9) . . ?
Au1 Au6 Au5 51.767(8) . . ?
Au1 Au6 Au7 58.650(9) . . ?
Au1 Au6 Au8 56.821(9) . . ?
Au1 Au6 Au11 56.863(9) . . ?
Au1 Au6 Cu1 103.19(2) . . ?
Au4 Au6 Au5 56.819(9) . . ?
Au4 Au6 Au8 107.120(11) . . ?
Au4 Au6 Au11 59.052(9) . . ?
Au7 Au6 Au4 107.677(11) . . ?
Au7 Au6 Au5 58.196(9) . . ?
Au7 Au6 Au8 59.571(9) . . ?
Au7 Au6 Au11 107.794(11) . . ?
Au8 Au6 Au5 101.190(10) . . ?
Au11 Au6 Au5 100.456(10) . . ?
Au11 Au6 Au8 60.247(9) . . ?
Cu1 Au6 Au4 111.51(2) . . ?
Cu1 Au6 Au5 154.89(2) . . ?
Cu1 Au6 Au7 113.58(2) . . ?
Cu1 Au6 Au8 58.763(19) . . ?
Cu1 Au6 Au11 57.559(19) . . ?
S3 Au6 Au1 168.15(5) . . ?
S3 Au6 Au4 126.29(5) . . ?
S3 Au6 Au5 119.41(5) . . ?
S3 Au6 Au7 110.70(5) . . ?
S3 Au6 Au8 124.30(5) . . ?
S3 Au6 Au11 134.89(5) . . ?
S3 Au6 Cu1 85.61(5) . . ?
Au1 Au7 Au5 54.691(9) . . ?
Au1 Au7 Au6 58.151(9) . . ?
Au1 Au7 Au8 57.531(9) . . ?
Au1 Au7 Au9 55.489(9) . . ?
Au6 Au7 Au5 66.917(9) . . ?
Au6 Au7 Au8 61.982(9) . . ?
Au6 Au7 Au9 109.687(11) . . ?
Au8 Au7 Au5 109.069(11) . . ?
Au8 Au7 Au9 65.133(9) . . ?
Au9 Au7 Au5 91.616(10) . . ?
P7 Au7 Au1 172.14(5) . . ?
P7 Au7 Au5 123.95(5) . . ?
P7 Au7 Au6 113.99(5) . . ?
P7 Au7 Au8 120.13(5) . . ?
P7 Au7 Au9 131.57(5) . . ?
Au1 Au8 Au6 57.107(9) . . ?
Au1 Au8 Au7 58.318(9) . . ?
Au1 Au8 Au9 53.033(8) . . ?
Au1 Au8 Au10 58.398(9) . . ?
Au1 Au8 Au11 56.771(9) . . ?
Au1 Au8 Cu1 102.120(19) . . ?
Au6 Au8 Au9 101.513(10) . . ?
Au6 Au8 Au11 59.782(9) . . ?
Au7 Au8 Au6 58.447(9) . . ?
Au7 Au8 Au9 57.594(9) . . ?
Au7 Au8 Au11 106.527(11) . . ?
Au10 Au8 Au6 107.177(11) . . ?
Au10 Au8 Au7 108.694(11) . . ?
Au10 Au8 Au9 59.948(9) . . ?
Au10 Au8 Au11 58.894(9) . . ?
Au11 Au8 Au9 102.735(10) . . ?
Cu1 Au8 Au6 57.144(18) . . ?
Cu1 Au8 Au7 111.07(2) . . ?
Cu1 Au8 Au9 155.12(2) . . ?
Cu1 Au8 Au10 110.94(2) . . ?
Cu1 Au8 Au11 56.910(19) . . ?
S1 Au8 Au1 172.26(5) . . ?
S1 Au8 Au6 130.62(5) . . ?
S1 Au8 Au7 123.58(5) . . ?
S1 Au8 Au9 120.54(5) . . ?
S1 Au8 Au10 115.45(5) . . ?
S1 Au8 Au11 125.55(5) . . ?
S1 Au8 Cu1 84.33(5) . . ?
Au1 Au9 Au2 56.493(9) . . ?
Au1 Au9 Au7 59.018(9) . . ?
Au1 Au9 Au8 55.503(9) . . ?
Au1 Au9 Au10 57.594(9) . . ?
Au2 Au9 Au8 111.972(10) . . ?
Au2 Au9 Au10 86.436(10) . . ?
Au7 Au9 Au2 89.452(10) . . ?
Au7 Au9 Au8 57.273(8) . . ?
Au7 Au9 Au10 105.202(10) . . ?
Au10 Au9 Au8 56.174(8) . . ?
P5 Au9 Au1 177.91(5) . . ?
P5 Au9 Au2 122.49(5) . . ?
P5 Au9 Au7 119.65(5) . . ?
P5 Au9 Au8 125.53(5) . . ?
P5 Au9 Au10 124.47(5) . . ?
Au1 Au10 Au3 55.105(9) . . ?
Au1 Au10 Au8 57.606(9) . . ?
Au1 Au10 Au9 54.238(9) . . ?
Au1 Au10 Au11 57.656(9) . . ?
Au3 Au10 Au9 91.693(10) . . ?
Au8 Au10 Au3 109.488(11) . . ?
Au8 Au10 Au9 63.878(9) . . ?
Au11 Au10 Au3 66.572(9) . . ?
Au11 Au10 Au8 61.997(9) . . ?
Au11 Au10 Au9 107.808(11) . . ?
P6 Au10 Au1 173.56(5) . . ?
P6 Au10 Au3 130.23(5) . . ?
P6 Au10 Au8 116.05(5) . . ?
P6 Au10 Au9 125.46(5) . . ?
P6 Au10 Au11 119.43(5) . . ?
Au1 Au11 Au3 52.157(8) . . ?
Au1 Au11 Au4 58.326(9) . . ?
Au1 Au11 Au6 57.191(9) . . ?
Au1 Au11 Au8 56.812(9) . . ?
Au1 Au11 Au10 58.493(9) . . ?
Au1 Au11 Cu1 103.62(2) . . ?
Au4 Au11 Au3 58.294(9) . . ?
Au4 Au11 Au6 59.323(9) . . ?
Au4 Au11 Au8 107.115(11) . . ?
Au6 Au11 Au3 101.799(10) . . ?
Au6 Au11 Au8 59.972(9) . . ?
Au8 Au11 Au3 101.009(10) . . ?
Au10 Au11 Au3 57.657(9) . . ?
Au10 Au11 Au4 108.133(11) . . ?
Au10 Au11 Au6 107.504(11) . . ?
Au10 Au11 Au8 59.110(9) . . ?
Cu1 Au11 Au3 155.77(2) . . ?
Cu1 Au11 Au4 111.93(2) . . ?
Cu1 Au11 Au6 57.759(19) . . ?
Cu1 Au11 Au8 58.722(19) . . ?
Cu1 Au11 Au10 112.79(2) . . ?
S2 Au11 Au1 168.71(5) . . ?
S2 Au11 Au3 119.15(5) . . ?
S2 Au11 Au4 111.77(5) . . ?
S2 Au11 Au6 124.41(5) . . ?
S2 Au11 Au8 134.43(5) . . ?
S2 Au11 Au10 125.40(5) . . ?
S2 Au11 Cu1 84.84(5) . . ?
Au6 Cu1 Au8 64.093(19) . . ?
Au11 Cu1 Au6 64.68(2) . . ?
Au11 Cu1 Au8 64.37(2) . . ?
N1 Cu1 Au6 146.32(16) . . ?
N1 Cu1 Au8 82.43(16) . . ?
N1 Cu1 Au11 98.50(16) . . ?
N1 Cu1 N2 109.4(2) . . ?
N2 Cu1 Au6 98.30(16) . . ?
N2 Cu1 Au8 148.39(16) . . ?
N2 Cu1 Au11 84.60(16) . . ?
N3 Cu1 Au6 85.74(17) . . ?
N3 Cu1 Au8 100.98(16) . . ?
N3 Cu1 Au11 150.26(17) . . ?
N3 Cu1 N1 105.2(2) . . ?
N3 Cu1 N2 103.7(2) . . ?
C127 S1 Au8 103.4(3) . . ?
C132 S2 Au11 103.5(2) . . ?
C137 S3 Au6 105.5(2) . . ?
C1 P1 Au4 114.5(2) . . ?
C7 P1 Au4 116.2(2) . . ?
C7 P1 C1 103.7(3) . . ?
C13 P1 Au4 112.2(3) . . ?
C13 P1 C1 105.0(4) . . ?
C13 P1 C7 104.0(3) . . ?
C19 P2 Au5 112.4(3) . . ?
C19 P2 C25 103.0(4) . . ?
C19 P2 C31 108.1(4) . . ?
C25 P2 Au5 112.4(3) . . ?
C25 P2 C31 104.9(4) . . ?
C31 P2 Au5 115.0(3) . . ?
C37 P3 Au3 115.7(3) . . ?
C43 P3 Au3 111.1(3) . . ?
C43 P3 C37 105.1(3) . . ?
C43 P3 C49 106.7(4) . . ?
C49 P3 Au3 114.3(3) . . ?
C49 P3 C37 103.0(4) . . ?
C55 P4 Au2 115.3(2) . . ?
C55 P4 C67 103.6(3) . . ?
C61 P4 Au2 114.9(2) . . ?
C61 P4 C55 103.4(3) . . ?
C61 P4 C67 102.3(3) . . ?
C67 P4 Au2 115.5(2) . . ?
C73 P5 Au9 111.7(2) . . ?
C73 P5 C79 107.9(3) . . ?
C79 P5 Au9 112.8(2) . . ?
C85 P5 Au9 113.9(2) . . ?
C85 P5 C73 104.7(3) . . ?
C85 P5 C79 105.2(3) . . ?
C91 P6 Au10 115.2(3) . . ?
C97 P6 Au10 116.5(3) . . ?
C97 P6 C91 104.3(4) . . ?
C103 P6 Au10 112.0(3) . . ?
C103 P6 C91 103.2(3) . . ?
C103 P6 C97 104.3(4) . . ?
C109 P7 Au7 115.5(2) . . ?
C115 P7 Au7 115.7(3) . . ?
C115 P7 C109 103.2(4) . . ?
C121 P7 Au7 111.5(2) . . ?
C121 P7 C109 106.2(3) . . ?
C121 P7 C115 103.6(4) . . ?
C127 N1 Cu1 126.5(5) . . ?
C127 N1 C131 117.4(6) . . ?
C131 N1 Cu1 115.4(5) . . ?
C132 N2 Cu1 124.1(5) . . ?
C136 N2 Cu1 117.4(5) . . ?
C136 N2 C132 118.3(6) . . ?
C137 N3 Cu1 125.1(5) . . ?
C137 N3 C141 117.3(6) . . ?
C141 N3 Cu1 116.6(5) . . ?
C2 C1 P1 119.7(6) . . ?
C2 C1 C6 119.4(8) . . ?
C6 C1 P1 120.8(6) . . ?
C3 C2 C1 121.0(8) . . ?
C2 C3 C4 119.6(8) . . ?
C5 C4 C3 119.9(8) . . ?
C4 C5 C6 120.5(8) . . ?
C5 C6 C1 119.3(8) . . ?
C8 C7 P1 117.0(6) . . ?
C12 C7 P1 123.5(6) . . ?
C12 C7 C8 119.4(8) . . ?
C7 C8 C9 119.6(8) . . ?
C10 C9 C8 120.0(9) . . ?
C9 C10 C11 119.9(8) . . ?
C10 C11 C12 121.3(8) . . ?
C11 C12 C7 119.7(9) . . ?
C14 C13 P1 118.8(6) . . ?
C14 C13 C18 118.1(7) . . ?
C18 C13 P1 123.1(6) . . ?
C15 C14 C13 121.6(8) . . ?
C14 C15 C16 120.5(9) . . ?
C17 C16 C15 118.6(9) . . ?
C16 C17 C18 120.6(8) . . ?
C17 C18 C13 120.5(8) . . ?
C20 C19 P2 121.5(7) . . ?
C20 C19 C24 120.0(9) . . ?
C24 C19 P2 118.3(6) . . ?
C19 C20 C21 118.3(10) . . ?
C22 C21 C20 121.8(11) . . ?
C21 C22 C23 118.9(10) . . ?
C24 C23 C22 120.1(10) . . ?
C23 C24 C19 120.8(9) . . ?
C26 C25 P2 123.0(7) . . ?
C30 C25 P2 117.7(6) . . ?
C30 C25 C26 119.2(8) . . ?
C25 C26 C27 118.9(10) . . ?
C28 C27 C26 121.3(10) . . ?
C27 C28 C29 118.2(9) . . ?
C30 C29 C28 122.3(10) . . ?
C29 C30 C25 120.1(8) . . ?
C32 C31 P2 123.8(7) . . ?
C36 C31 P2 117.2(6) . . ?
C36 C31 C32 118.9(8) . . ?
C33 C32 C31 120.7(10) . . ?
C32 C33 C34 119.8(10) . . ?
C33 C34 C35 120.6(9) . . ?
C36 C35 C34 118.9(10) . . ?
C35 C36 C31 121.1(9) . . ?
C38 C37 P3 117.3(6) . . ?
C42 C37 P3 123.0(7) . . ?
C42 C37 C38 119.7(8) . . ?
C39 C38 C37 120.3(9) . . ?
C38 C39 C40 119.5(9) . . ?
C41 C40 C39 119.4(10) . . ?
C40 C41 C42 122.3(11) . . ?
C37 C42 C41 118.8(9) . . ?
C44 C43 P3 117.6(6) . . ?
C48 C43 P3 122.5(6) . . ?
C48 C43 C44 119.8(7) . . ?
C43 C44 C45 120.3(8) . . ?
C46 C45 C44 119.7(8) . . ?
C45 C46 C47 120.4(8) . . ?
C46 C47 C48 120.6(8) . . ?
C43 C48 C47 119.2(8) . . ?
C50 C49 P3 123.3(7) . . ?
C50 C49 C54 119.7(8) . . ?
C54 C49 P3 116.9(6) . . ?
C49 C50 C51 119.1(11) . . ?
C52 C51 C50 121.8(11) . . ?
C51 C52 C53 120.4(10) . . ?
C54 C53 C52 118.2(11) . . ?
C53 C54 C49 120.7(9) . . ?
C56 C55 P4 118.6(6) . . ?
C56 C55 C60 119.2(7) . . ?
C60 C55 P4 122.1(6) . . ?
C55 C56 C57 120.6(7) . . ?
C58 C57 C56 119.5(8) . . ?
C59 C58 C57 120.2(8) . . ?
C58 C59 C60 120.5(8) . . ?
C55 C60 C59 120.0(7) . . ?
C62 C61 P4 124.1(6) . . ?
C62 C61 C66 118.3(7) . . ?
C66 C61 P4 117.5(6) . . ?
C61 C62 C63 121.4(7) . . ?
C64 C63 C62 120.3(8) . . ?
C65 C64 C63 119.0(7) . . ?
C66 C65 C64 120.8(8) . . ?
C65 C66 C61 120.2(7) . . ?
C68 C67 P4 122.0(6) . . ?
C72 C67 P4 118.5(6) . . ?
C72 C67 C68 119.4(7) . . ?
C69 C68 C67 119.3(8) . . ?
C70 C69 C68 121.0(7) . . ?
C69 C70 C71 120.6(8) . . ?
C72 C71 C70 118.1(8) . . ?
C67 C72 C71 121.6(8) . . ?
C74 C73 P5 118.7(5) . . ?
C74 C73 C78 119.7(6) . . ?
C78 C73 P5 121.3(5) . . ?
C75 C74 C73 120.2(7) . . ?
C74 C75 C76 120.5(7) . . ?
C75 C76 C77 120.2(8) . . ?
C76 C77 C78 120.6(7) . . ?
C77 C78 C73 118.9(7) . . ?
C80 C79 P5 123.6(6) . . ?
C80 C79 C84 120.3(7) . . ?
C84 C79 P5 116.1(6) . . ?
C79 C80 C81 119.4(7) . . ?
C80 C81 C82 120.4(8) . . ?
C83 C82 C81 120.5(8) . . ?
C84 C83 C82 119.4(7) . . ?
C83 C84 C79 119.9(7) . . ?
C86 C85 P5 124.8(6) . . ?
C86 C85 C90 117.8(7) . . ?
C90 C85 P5 117.4(6) . . ?
C87 C86 C85 122.4(8) . . ?
C86 C87 C88 119.3(8) . . ?
C89 C88 C87 119.8(8) . . ?
C90 C89 C88 120.4(9) . . ?
C89 C90 C85 120.2(8) . . ?
C92 C91 P6 121.3(6) . . ?
C96 C91 P6 118.4(6) . . ?
C96 C91 C92 120.3(7) . . ?
C91 C92 C93 120.0(8) . . ?
C94 C93 C92 119.2(8) . . ?
C93 C94 C95 120.6(8) . . ?
C96 C95 C94 118.7(8) . . ?
C91 C96 C95 121.2(8) . . ?
C98 C97 P6 123.3(7) . . ?
C98 C97 C102 119.2(8) . . ?
C102 C97 P6 117.4(6) . . ?
C97 C98 C99 120.7(9) . . ?
C100 C99 C98 119.6(9) . . ?
C101 C100 C99 120.9(9) . . ?
C100 C101 C102 119.5(9) . . ?
C97 C102 C101 120.1(8) . . ?
C104 C103 P6 117.8(6) . . ?
C108 C103 P6 123.8(6) . . ?
C108 C103 C104 118.3(8) . . ?
C105 C104 C103 120.3(8) . . ?
C106 C105 C104 120.4(8) . . ?
C105 C106 C107 120.3(9) . . ?
C106 C107 C108 120.1(9) . . ?
C103 C108 C107 120.5(9) . . ?
C110 C109 P7 122.9(6) . . ?
C114 C109 P7 117.9(6) . . ?
C114 C109 C110 119.0(7) . . ?
C111 C110 C109 119.5(8) . . ?
C110 C111 C112 120.8(8) . . ?
C113 C112 C111 120.3(8) . . ?
C112 C113 C114 119.4(9) . . ?
C109 C114 C113 121.0(8) . . ?
C116 C115 P7 121.8(6) . . ?
C116 C115 C120 120.0(7) . . ?
C120 C115 P7 118.2(6) . . ?
C115 C116 C117 120.0(8) . . ?
C116 C117 C118 119.6(8) . . ?
C119 C118 C117 119.1(8) . . ?
C118 C119 C120 121.5(8) . . ?
C119 C120 C115 119.8(7) . . ?
C122 C121 P7 122.5(6) . . ?
C126 C121 P7 118.7(6) . . ?
C126 C121 C122 118.7(7) . . ?
C123 C122 C121 119.3(8) . . ?
C124 C123 C122 121.0(9) . . ?
C123 C124 C125 120.1(9) . . ?
C126 C125 C124 119.0(9) . . ?
C125 C126 C121 121.9(8) . . ?
N1 C127 S1 119.6(5) . . ?
N1 C127 C128 121.3(7) . . ?
C128 C127 S1 119.0(6) . . ?
C129 C128 C127 120.6(8) . . ?
C128 C129 C130 119.3(8) . . ?
C129 C130 C131 117.9(8) . . ?
N1 C131 C130 123.4(8) . . ?
N2 C132 S2 120.6(5) . . ?
N2 C132 C133 119.8(7) . . ?
C133 C132 S2 119.5(6) . . ?
C134 C133 C132 120.7(7) . . ?
C135 C134 C133 118.8(7) . . ?
C134 C135 C136 119.3(7) . . ?
N2 C136 C135 123.0(7) . . ?
N3 C137 S3 121.8(5) . . ?
N3 C137 C138 120.7(7) . . ?
C138 C137 S3 117.4(6) . . ?
C139 C138 C137 120.2(8) . . ?
C140 C139 C138 118.6(8) . . ?
C141 C140 C139 118.9(8) . . ?
N3 C141 C140 124.2(8) . . ?
Cl6 C144 Cl5 108.7(12) . . ?
Cl1 C142 Cl2 109.7(6) . . ?
Cl4 C143 Cl3 111.2(10) . . ?

loop_
_geom_bond_atom_site_label_1
_geom_bond_atom_site_label_2
_geom_bond_distance
_geom_bond_site_symmetry_2
_geom_bond_publ_flag
Au1 Au2 2.6623(3) . ?
Au1 Au3 2.6302(4) . ?
Au1 Au4 2.7261(4) . ?
Au1 Au5 2.6263(4) . ?
Au1 Au6 2.7178(4) . ?
Au1 Au7 2.7324(4) . ?
Au1 Au8 2.7090(3) . ?
Au1 Au9 2.6262(3) . ?
Au1 Au10 2.7325(4) . ?
Au1 Au11 2.7077(3) . ?
Au2 Au3 2.9405(4) . ?
Au2 Au5 2.9743(4) . ?
Au2 Au9 2.9639(4) . ?
Au2 P4 2.2951(17) . ?
Au3 Au4 2.9696(4) . ?
Au3 Au10 2.9398(4) . ?
Au3 Au11 3.1928(4) . ?
Au3 P3 2.2804(18) . ?
Au4 Au5 2.9153(4) . ?
Au4 Au6 2.8863(4) . ?
Au4 Au11 2.8782(4) . ?
Au4 P1 2.2969(18) . ?
Au5 Au6 3.2116(4) . ?
Au5 Au7 2.9669(4) . ?
Au5 P2 2.2760(19) . ?
Au6 Au7 2.8558(4) . ?
Au6 Au8 2.9585(4) . ?
Au6 Au11 2.9528(4) . ?
Au6 Cu1 2.7629(9) . ?
Au6 S3 2.3274(19) . ?
Au7 Au8 2.8896(4) . ?
Au7 Au9 2.9000(4) . ?
Au7 P7 2.2903(19) . ?
Au8 Au9 3.1164(4) . ?
Au8 Au10 2.8834(4) . ?
Au8 Au11 2.9667(4) . ?
Au8 Cu1 2.8122(9) . ?
Au8 S1 2.3309(18) . ?
Au9 Au10 3.0044(4) . ?
Au9 P5 2.2791(18) . ?
Au10 Au11 2.8769(4) . ?
Au10 P6 2.3038(18) . ?
Au11 Cu1 2.7568(9) . ?
Au11 S2 2.3332(18) . ?
Cu1 N1 2.069(6) . ?
Cu1 N2 2.097(6) . ?
Cu1 N3 2.064(6) . ?
S1 C127 1.754(8) . ?
S2 C132 1.726(8) . ?
S3 C137 1.735(7) . ?
P1 C1 1.825(9) . ?
P1 C7 1.824(8) . ?
P1 C13 1.807(8) . ?
P2 C19 1.806(8) . ?
P2 C25 1.818(8) . ?
P2 C31 1.828(8) . ?
P3 C37 1.829(8) . ?
P3 C43 1.810(8) . ?
P3 C49 1.820(8) . ?
P4 C55 1.822(8) . ?
P4 C61 1.817(8) . ?
P4 C67 1.831(7) . ?
P5 C73 1.813(7) . ?
P5 C79 1.829(8) . ?
P5 C85 1.806(8) . ?
P6 C91 1.826(7) . ?
P6 C97 1.815(8) . ?
P6 C103 1.811(8) . ?
P7 C109 1.832(8) . ?
P7 C115 1.825(8) . ?
P7 C121 1.824(8) . ?
N1 C127 1.355(9) . ?
N1 C131 1.360(9) . ?
N2 C132 1.382(9) . ?
N2 C136 1.350(10) . ?
N3 C137 1.354(9) . ?
N3 C141 1.363(9) . ?
C1 C2 1.384(11) . ?
C1 C6 1.401(11) . ?
C2 C3 1.370(11) . ?
C3 C4 1.392(12) . ?
C4 C5 1.382(12) . ?
C5 C6 1.383(12) . ?
C7 C8 1.397(12) . ?
C7 C12 1.386(11) . ?
C8 C9 1.402(12) . ?
C9 C10 1.370(14) . ?
C10 C11 1.373(14) . ?
C11 C12 1.377(12) . ?
C13 C14 1.390(12) . ?
C13 C18 1.399(11) . ?
C14 C15 1.362(13) . ?
C15 C16 1.407(13) . ?
C16 C17 1.382(14) . ?
C17 C18 1.392(12) . ?
C19 C20 1.391(12) . ?
C19 C24 1.394(12) . ?
C20 C21 1.417(15) . ?
C21 C22 1.359(18) . ?
C22 C23 1.413(17) . ?
C23 C24 1.374(13) . ?
C25 C26 1.396(11) . ?
C25 C30 1.385(12) . ?
C26 C27 1.418(14) . ?
C27 C28 1.368(16) . ?
C28 C29 1.376(15) . ?
C29 C30 1.375(12) . ?
C31 C32 1.399(11) . ?
C31 C36 1.394(12) . ?
C32 C33 1.372(15) . ?
C33 C34 1.391(16) . ?
C34 C35 1.397(15) . ?
C35 C36 1.382(12) . ?
C37 C38 1.400(11) . ?
C37 C42 1.386(11) . ?
C38 C39 1.393(13) . ?
C39 C40 1.398(16) . ?
C40 C41 1.357(16) . ?
C41 C42 1.394(13) . ?
C43 C44 1.394(10) . ?
C43 C48 1.393(11) . ?
C44 C45 1.396(12) . ?
C45 C46 1.375(13) . ?
C46 C47 1.387(13) . ?
C47 C48 1.395(12) . ?
C49 C50 1.378(12) . ?
C49 C54 1.420(12) . ?
C50 C51 1.394(15) . ?
C51 C52 1.340(18) . ?
C52 C53 1.436(18) . ?
C53 C54 1.368(12) . ?
C55 C56 1.385(11) . ?
C55 C60 1.387(10) . ?
C56 C57 1.397(11) . ?
C57 C58 1.384(11) . ?
C58 C59 1.368(11) . ?
C59 C60 1.397(11) . ?
C61 C62 1.372(10) . ?
C61 C66 1.419(11) . ?
C62 C63 1.395(10) . ?
C63 C64 1.389(12) . ?
C64 C65 1.388(11) . ?
C65 C66 1.386(11) . ?
C67 C68 1.408(10) . ?
C67 C72 1.366(11) . ?
C68 C69 1.396(11) . ?
C69 C70 1.359(12) . ?
C70 C71 1.408(12) . ?
C71 C72 1.405(11) . ?
C73 C74 1.398(10) . ?
C73 C78 1.418(10) . ?
C74 C75 1.382(10) . ?
C75 C76 1.385(12) . ?
C76 C77 1.387(12) . ?
C77 C78 1.398(11) . ?
C79 C80 1.375(10) . ?
C79 C84 1.402(10) . ?
C80 C81 1.376(11) . ?
C81 C82 1.382(12) . ?
C82 C83 1.382(12) . ?
C83 C84 1.376(11) . ?
C85 C86 1.387(11) . ?
C85 C90 1.410(11) . ?
C86 C87 1.377(11) . ?
C87 C88 1.392(14) . ?
C88 C89 1.390(14) . ?
C89 C90 1.386(11) . ?
C91 C92 1.387(11) . ?
C91 C96 1.374(12) . ?
C92 C93 1.410(12) . ?
C93 C94 1.399(13) . ?
C94 C95 1.402(12) . ?
C95 C96 1.400(11) . ?
C97 C98 1.387(11) . ?
C97 C102 1.398(12) . ?
C98 C99 1.389(13) . ?
C99 C100 1.384(15) . ?
C100 C101 1.378(14) . ?
C101 C102 1.400(12) . ?
C103 C104 1.403(11) . ?
C103 C108 1.384(12) . ?
C104 C105 1.400(11) . ?
C105 C106 1.358(13) . ?
C106 C107 1.381(14) . ?
C107 C108 1.400(13) . ?
C109 C110 1.404(11) . ?
C109 C114 1.387(11) . ?
C110 C111 1.366(12) . ?
C111 C112 1.396(13) . ?
C112 C113 1.366(13) . ?
C113 C114 1.387(11) . ?
C115 C116 1.379(11) . ?
C115 C120 1.398(11) . ?
C116 C117 1.395(12) . ?
C117 C118 1.422(13) . ?
C118 C119 1.363(12) . ?
C119 C120 1.380(11) . ?
C121 C122 1.407(11) . ?
C121 C126 1.386(11) . ?
C122 C123 1.374(12) . ?
C123 C124 1.374(14) . ?
C124 C125 1.397(14) . ?
C125 C126 1.361(12) . ?
C127 C128 1.403(11) . ?
C128 C129 1.359(12) . ?
C129 C130 1.391(12) . ?
C130 C131 1.397(11) . ?
C132 C133 1.404(10) . ?
C133 C134 1.386(12) . ?
C134 C135 1.370(12) . ?
C135 C136 1.392(10) . ?
C137 C138 1.416(10) . ?
C138 C139 1.382(12) . ?
C139 C140 1.380(12) . ?
C140 C141 1.368(11) . ?
Cl5 C144 1.87(2) . ?
Cl6 C144 1.73(2) . ?
Cl1 C142 1.762(10) . ?
Cl2 C142 1.774(12) . ?
Cl3 C143 1.78(2) . ?
Cl4 C143 1.75(3) . ?

loop_
_geom_torsion_atom_site_label_1
_geom_torsion_atom_site_label_2
_geom_torsion_atom_site_label_3
_geom_torsion_atom_site_label_4
_geom_torsion
_geom_torsion_site_symmetry_1
_geom_torsion_site_symmetry_2
_geom_torsion_site_symmetry_3
_geom_torsion_site_symmetry_4
_geom_torsion_publ_flag
Au2 P4 C55 C56 -42.1(7) . . . . ?
Au2 P4 C55 C60 140.4(5) . . . . ?
Au2 P4 C61 C62 136.6(6) . . . . ?
Au2 P4 C61 C66 -48.3(7) . . . . ?
Au2 P4 C67 C68 140.9(6) . . . . ?
Au2 P4 C67 C72 -42.0(7) . . . . ?
Au3 P3 C37 C38 34.8(7) . . . . ?
Au3 P3 C37 C42 -144.6(7) . . . . ?
Au3 P3 C43 C44 30.5(7) . . . . ?
Au3 P3 C43 C48 -152.5(6) . . . . ?
Au3 P3 C49 C50 -154.3(7) . . . . ?
Au3 P3 C49 C54 25.4(7) . . . . ?
Au4 P1 C1 C2 -34.4(7) . . . . ?
Au4 P1 C1 C6 148.0(6) . . . . ?
Au4 P1 C7 C8 -53.6(7) . . . . ?
Au4 P1 C7 C12 128.6(6) . . . . ?
Au4 P1 C13 C14 -44.8(7) . . . . ?
Au4 P1 C13 C18 136.3(6) . . . . ?
Au5 P2 C19 C20 -151.5(7) . . . . ?
Au5 P2 C19 C24 23.7(8) . . . . ?
Au5 P2 C25 C26 -151.1(7) . . . . ?
Au5 P2 C25 C30 31.8(7) . . . . ?
Au5 P2 C31 C32 -166.7(7) . . . . ?
Au5 P2 C31 C36 17.6(7) . . . . ?
Au6 S3 C137 N3 -23.3(6) . . . . ?
Au6 S3 C137 C138 159.4(5) . . . . ?
Au7 P7 C109 C110 144.4(6) . . . . ?
Au7 P7 C109 C114 -39.4(7) . . . . ?
Au7 P7 C115 C116 146.1(6) . . . . ?
Au7 P7 C115 C120 -35.8(7) . . . . ?
Au7 P7 C121 C122 130.3(6) . . . . ?
Au7 P7 C121 C126 -47.7(7) . . . . ?
Au8 S1 C127 N1 -29.1(6) . . . . ?
Au8 S1 C127 C128 150.3(6) . . . . ?
Au9 P5 C73 C74 30.6(6) . . . . ?
Au9 P5 C73 C78 -142.6(5) . . . . ?
Au9 P5 C79 C80 -137.8(6) . . . . ?
Au9 P5 C79 C84 40.4(6) . . . . ?
Au9 P5 C85 C86 -145.7(6) . . . . ?
Au9 P5 C85 C90 33.8(6) . . . . ?
Au10 P6 C91 C92 141.4(6) . . . . ?
Au10 P6 C91 C96 -40.2(7) . . . . ?
Au10 P6 C97 C98 143.2(6) . . . . ?
Au10 P6 C97 C102 -38.4(7) . . . . ?
Au10 P6 C103 C104 -39.3(7) . . . . ?
Au10 P6 C103 C108 138.9(7) . . . . ?
Au11 S2 C132 N2 -33.3(6) . . . . ?
Au11 S2 C132 C133 148.0(5) . . . . ?
Cu1 N1 C127 S1 -12.0(9) . . . . ?
Cu1 N1 C127 C128 168.6(6) . . . . ?
Cu1 N1 C131 C130 -167.6(7) . . . . ?
Cu1 N2 C132 S2 -3.7(8) . . . . ?
Cu1 N2 C132 C133 175.0(5) . . . . ?
Cu1 N2 C136 C135 -173.7(6) . . . . ?
Cu1 N3 C137 S3 -10.9(8) . . . . ?
Cu1 N3 C137 C138 166.3(5) . . . . ?
Cu1 N3 C141 C140 -167.2(6) . . . . ?
S1 C127 C128 C129 178.9(7) . . . . ?
S2 C132 C133 C134 178.6(6) . . . . ?
S3 C137 C138 C139 177.3(7) . . . . ?
P1 C1 C2 C3 -177.2(6) . . . . ?
P1 C1 C6 C5 176.3(6) . . . . ?
P1 C7 C8 C9 -179.1(7) . . . . ?
P1 C7 C12 C11 179.1(6) . . . . ?
P1 C13 C14 C15 -176.8(8) . . . . ?
P1 C13 C18 C17 178.3(6) . . . . ?
P2 C19 C20 C21 177.2(9) . . . . ?
P2 C19 C24 C23 -176.1(8) . . . . ?
P2 C25 C26 C27 -176.3(8) . . . . ?
P2 C25 C30 C29 176.1(7) . . . . ?
P2 C31 C32 C33 -173.3(8) . . . . ?
P2 C31 C36 C35 173.2(7) . . . . ?
P3 C37 C38 C39 177.9(6) . . . . ?
P3 C37 C42 C41 -179.9(9) . . . . ?
P3 C43 C44 C45 176.7(6) . . . . ?
P3 C43 C48 C47 -175.8(7) . . . . ?
P3 C49 C50 C51 -180.0(9) . . . . ?
P3 C49 C54 C53 -179.2(7) . . . . ?
P4 C55 C56 C57 -177.2(7) . . . . ?
P4 C55 C60 C59 178.0(6) . . . . ?
P4 C61 C62 C63 174.6(6) . . . . ?
P4 C61 C66 C65 -175.4(6) . . . . ?
P4 C67 C68 C69 175.7(6) . . . . ?
P4 C67 C72 C71 -174.9(7) . . . . ?
P5 C73 C74 C75 -174.4(6) . . . . ?
P5 C73 C78 C77 174.2(6) . . . . ?
P5 C79 C80 C81 177.3(6) . . . . ?
P5 C79 C84 C83 -180.0(6) . . . . ?
P5 C85 C86 C87 179.7(6) . . . . ?
P5 C85 C90 C89 178.4(6) . . . . ?
P6 C91 C92 C93 177.8(7) . . . . ?
P6 C91 C96 C95 -177.2(7) . . . . ?
P6 C97 C98 C99 178.6(7) . . . . ?
P6 C97 C102 C101 -179.0(6) . . . . ?
P6 C103 C104 C105 -177.9(7) . . . . ?
P6 C103 C108 C107 179.5(8) . . . . ?
P7 C109 C110 C111 177.4(7) . . . . ?
P7 C109 C114 C113 -176.5(7) . . . . ?
P7 C115 C116 C117 178.0(7) . . . . ?
P7 C115 C120 C119 -178.2(6) . . . . ?
P7 C121 C122 C123 -177.5(6) . . . . ?
P7 C121 C126 C125 177.6(7) . . . . ?
N1 C127 C128 C129 -1.7(13) . . . . ?
N2 C132 C133 C134 -0.1(11) . . . . ?
N3 C137 C138 C139 0.0(12) . . . . ?
C1 P1 C7 C8 72.9(7) . . . . ?
C1 P1 C7 C12 -104.9(7) . . . . ?
C1 P1 C13 C14 -169.8(7) . . . . ?
C1 P1 C13 C18 11.3(7) . . . . ?
C1 C2 C3 C4 -0.4(13) . . . . ?
C2 C1 C6 C5 -1.3(12) . . . . ?
C2 C3 C4 C5 1.0(13) . . . . ?
C3 C4 C5 C6 -1.9(13) . . . . ?
C4 C5 C6 C1 2.0(13) . . . . ?
C6 C1 C2 C3 0.5(12) . . . . ?
C7 P1 C1 C2 -162.0(6) . . . . ?
C7 P1 C1 C6 20.4(7) . . . . ?
C7 P1 C13 C14 81.6(7) . . . . ?
C7 P1 C13 C18 -97.3(7) . . . . ?
C7 C8 C9 C10 0.9(14) . . . . ?
C8 C7 C12 C11 1.4(12) . . . . ?
C8 C9 C10 C11 -0.6(14) . . . . ?
C9 C10 C11 C12 0.7(14) . . . . ?
C10 C11 C12 C7 -1.1(13) . . . . ?
C12 C7 C8 C9 -1.3(12) . . . . ?
C13 P1 C1 C2 89.1(7) . . . . ?
C13 P1 C1 C6 -88.5(7) . . . . ?
C13 P1 C7 C8 -177.5(6) . . . . ?
C13 P1 C7 C12 4.7(7) . . . . ?
C13 C14 C15 C16 -1.6(15) . . . . ?
C14 C13 C18 C17 -0.6(12) . . . . ?
C14 C15 C16 C17 -0.7(14) . . . . ?
C15 C16 C17 C18 2.2(13) . . . . ?
C16 C17 C18 C13 -1.6(12) . . . . ?
C18 C13 C14 C15 2.2(13) . . . . ?
C19 P2 C25 C26 87.6(8) . . . . ?
C19 P2 C25 C30 -89.5(7) . . . . ?
C19 P2 C31 C32 -40.1(8) . . . . ?
C19 P2 C31 C36 144.1(6) . . . . ?
C19 C20 C21 C22 -5(2) . . . . ?
C20 C19 C24 C23 -0.8(14) . . . . ?
C20 C21 C22 C23 5(2) . . . . ?
C21 C22 C23 C24 -4(2) . . . . ?
C22 C23 C24 C19 1.6(16) . . . . ?
C24 C19 C20 C21 2.2(16) . . . . ?
C25 P2 C19 C20 -30.2(9) . . . . ?
C25 P2 C19 C24 144.9(7) . . . . ?
C25 P2 C31 C32 69.3(8) . . . . ?
C25 P2 C31 C36 -106.5(6) . . . . ?
C25 C26 C27 C28 -0.6(18) . . . . ?
C26 C25 C30 C29 -1.1(13) . . . . ?
C26 C27 C28 C29 0.7(18) . . . . ?
C27 C28 C29 C30 -1.1(16) . . . . ?
C28 C29 C30 C25 1.3(14) . . . . ?
C30 C25 C26 C27 0.7(15) . . . . ?
C31 P2 C19 C20 80.4(9) . . . . ?
C31 P2 C19 C24 -104.4(7) . . . . ?
C31 P2 C25 C26 -25.4(9) . . . . ?
C31 P2 C25 C30 157.5(7) . . . . ?
C31 C32 C33 C34 0.5(16) . . . . ?
C32 C31 C36 C35 -2.8(12) . . . . ?
C32 C33 C34 C35 -3.1(16) . . . . ?
C33 C34 C35 C36 2.7(14) . . . . ?
C34 C35 C36 C31 0.3(13) . . . . ?
C36 C31 C32 C33 2.4(14) . . . . ?
C37 P3 C43 C44 -95.3(6) . . . . ?
C37 P3 C43 C48 81.6(7) . . . . ?
C37 P3 C49 C50 -28.0(8) . . . . ?
C37 P3 C49 C54 151.8(6) . . . . ?
C37 C38 C39 C40 2.9(13) . . . . ?
C38 C37 C42 C41 0.7(15) . . . . ?
C38 C39 C40 C41 -1.3(16) . . . . ?
C39 C40 C41 C42 -1(2) . . . . ?
C40 C41 C42 C37 0.9(19) . . . . ?
C42 C37 C38 C39 -2.6(13) . . . . ?
C43 P3 C37 C38 157.8(6) . . . . ?
C43 P3 C37 C42 -21.7(9) . . . . ?
C43 P3 C49 C50 82.4(8) . . . . ?
C43 P3 C49 C54 -97.8(7) . . . . ?
C43 C44 C45 C46 -1.3(13) . . . . ?
C44 C43 C48 C47 1.1(12) . . . . ?
C44 C45 C46 C47 2.2(14) . . . . ?
C45 C46 C47 C48 -1.5(15) . . . . ?
C46 C47 C48 C43 -0.2(14) . . . . ?
C48 C43 C44 C45 -0.4(12) . . . . ?
C49 P3 C37 C38 -90.7(7) . . . . ?
C49 P3 C37 C42 89.9(8) . . . . ?
C49 P3 C43 C44 155.7(6) . . . . ?
C49 P3 C43 C48 -27.3(8) . . . . ?
C49 C50 C51 C52 -1.1(19) . . . . ?
C50 C49 C54 C53 0.6(13) . . . . ?
C50 C51 C52 C53 1(2) . . . . ?
C51 C52 C53 C54 -0.1(18) . . . . ?
C52 C53 C54 C49 -0.6(15) . . . . ?
C54 C49 C50 C51 0.3(14) . . . . ?
C55 P4 C61 C62 -96.8(7) . . . . ?
C55 P4 C61 C66 78.3(6) . . . . ?
C55 P4 C67 C68 13.8(7) . . . . ?
C55 P4 C67 C72 -169.1(7) . . . . ?
C55 C56 C57 C58 -0.2(13) . . . . ?
C56 C55 C60 C59 0.6(11) . . . . ?
C56 C57 C58 C59 -0.9(13) . . . . ?
C57 C58 C59 C60 1.8(12) . . . . ?
C58 C59 C60 C55 -1.6(12) . . . . ?
C60 C55 C56 C57 0.3(12) . . . . ?
C61 P4 C55 C56 -168.5(6) . . . . ?
C61 P4 C55 C60 14.1(7) . . . . ?
C61 P4 C67 C68 -93.5(7) . . . . ?
C61 P4 C67 C72 83.6(7) . . . . ?
C61 C62 C63 C64 -0.3(12) . . . . ?
C62 C61 C66 C65 0.0(11) . . . . ?
C62 C63 C64 C65 1.4(12) . . . . ?
C63 C64 C65 C66 -1.8(12) . . . . ?
C64 C65 C66 C61 1.1(12) . . . . ?
C66 C61 C62 C63 -0.4(11) . . . . ?
C67 P4 C55 C56 85.1(6) . . . . ?
C67 P4 C55 C60 -92.4(7) . . . . ?
C67 P4 C61 C62 10.7(7) . . . . ?
C67 P4 C61 C66 -174.3(6) . . . . ?
C67 C68 C69 C70 0.1(12) . . . . ?
C68 C67 C72 C71 2.4(13) . . . . ?
C68 C69 C70 C71 0.4(13) . . . . ?
C69 C70 C71 C72 0.5(14) . . . . ?
C70 C71 C72 C67 -1.9(14) . . . . ?
C72 C67 C68 C69 -1.4(12) . . . . ?
C73 P5 C79 C80 -13.9(7) . . . . ?
C73 P5 C79 C84 164.3(5) . . . . ?
C73 P5 C85 C86 92.0(7) . . . . ?
C73 P5 C85 C90 -88.6(6) . . . . ?
C73 C74 C75 C76 0.7(12) . . . . ?
C74 C73 C78 C77 1.0(11) . . . . ?
C74 C75 C76 C77 -0.4(13) . . . . ?
C75 C76 C77 C78 0.4(13) . . . . ?
C76 C77 C78 C73 -0.7(12) . . . . ?
C78 C73 C74 C75 -1.1(11) . . . . ?
C79 P5 C73 C74 -93.9(6) . . . . ?
C79 P5 C73 C78 92.9(6) . . . . ?
C79 P5 C85 C86 -21.6(7) . . . . ?
C79 P5 C85 C90 157.9(6) . . . . ?
C79 C80 C81 C82 2.8(12) . . . . ?
C80 C79 C84 C83 -1.7(11) . . . . ?
C80 C81 C82 C83 -2.3(13) . . . . ?
C81 C82 C83 C84 -0.2(12) . . . . ?
C82 C83 C84 C79 2.2(12) . . . . ?
C84 C79 C80 C81 -0.8(11) . . . . ?
C85 P5 C73 C74 154.4(6) . . . . ?
C85 P5 C73 C78 -18.8(7) . . . . ?
C85 P5 C79 C80 97.5(7) . . . . ?
C85 P5 C79 C84 -84.3(6) . . . . ?
C85 C86 C87 C88 0.7(13) . . . . ?
C86 C85 C90 C89 -2.1(11) . . . . ?
C86 C87 C88 C89 0.2(13) . . . . ?
C87 C88 C89 C90 -2.0(14) . . . . ?
C88 C89 C90 C85 3.0(13) . . . . ?
C90 C85 C86 C87 0.2(12) . . . . ?
C91 P6 C97 C98 -88.7(7) . . . . ?
C91 P6 C97 C102 89.8(6) . . . . ?
C91 P6 C103 C104 -163.7(6) . . . . ?
C91 P6 C103 C108 14.5(9) . . . . ?
C91 C92 C93 C94 -0.1(14) . . . . ?
C92 C91 C96 C95 1.2(13) . . . . ?
C92 C93 C94 C95 0.1(14) . . . . ?
C93 C94 C95 C96 0.4(14) . . . . ?
C94 C95 C96 C91 -1.1(13) . . . . ?
C96 C91 C92 C93 -0.6(13) . . . . ?
C97 P6 C91 C92 12.5(7) . . . . ?
C97 P6 C91 C96 -169.1(6) . . . . ?
C97 P6 C103 C104 87.6(7) . . . . ?
C97 P6 C103 C108 -94.3(8) . . . . ?
C97 C98 C99 C100 0.6(14) . . . . ?
C98 C97 C102 C101 -0.4(12) . . . . ?
C98 C99 C100 C101 -1.1(14) . . . . ?
C99 C100 C101 C102 0.8(13) . . . . ?
C100 C101 C102 C97 -0.1(13) . . . . ?
C102 C97 C98 C99 0.1(13) . . . . ?
C103 P6 C91 C92 -96.3(7) . . . . ?
C103 P6 C91 C96 82.1(7) . . . . ?
C103 P6 C97 C98 19.2(8) . . . . ?
C103 P6 C97 C102 -162.3(6) . . . . ?
C103 C104 C105 C106 -2.6(14) . . . . ?
C104 C103 C108 C107 -2.4(15) . . . . ?
C104 C105 C106 C107 -0.1(16) . . . . ?
C105 C106 C107 C108 1.5(17) . . . . ?
C106 C107 C108 C103 -0.3(17) . . . . ?
C108 C103 C104 C105 3.8(13) . . . . ?
C109 P7 C115 C116 19.0(8) . . . . ?
C109 P7 C115 C120 -162.9(6) . . . . ?
C109 P7 C121 C122 -103.1(7) . . . . ?
C109 P7 C121 C126 78.8(7) . . . . ?
C109 C110 C111 C112 -1.5(14) . . . . ?
C110 C109 C114 C113 -0.2(13) . . . . ?
C110 C111 C112 C113 0.6(15) . . . . ?
C111 C112 C113 C114 0.6(15) . . . . ?
C112 C113 C114 C109 -0.8(14) . . . . ?
C114 C109 C110 C111 1.3(12) . . . . ?
C115 P7 C109 C110 -88.3(7) . . . . ?
C115 P7 C109 C114 87.9(7) . . . . ?
C115 P7 C121 C122 5.2(7) . . . . ?
C115 P7 C121 C126 -172.9(6) . . . . ?
C115 C116 C117 C118 0.3(14) . . . . ?
C116 C115 C120 C119 -0.1(12) . . . . ?
C116 C117 C118 C119 -0.4(14) . . . . ?
C117 C118 C119 C120 0.2(14) . . . . ?
C118 C119 C120 C115 0.0(13) . . . . ?
C120 C115 C116 C117 -0.1(13) . . . . ?
C121 P7 C109 C110 20.3(8) . . . . ?
C121 P7 C109 C114 -163.5(6) . . . . ?
C121 P7 C115 C116 -91.5(7) . . . . ?
C121 P7 C115 C120 86.6(7) . . . . ?
C121 C122 C123 C124 0.4(13) . . . . ?
C122 C121 C126 C125 -0.6(12) . . . . ?
C122 C123 C124 C125 -1.3(14) . . . . ?
C123 C124 C125 C126 1.3(14) . . . . ?
C124 C125 C126 C121 -0.3(14) . . . . ?
C126 C121 C122 C123 0.6(12) . . . . ?
C127 N1 C131 C130 2.9(12) . . . . ?
C127 C128 C129 C130 2.0(14) . . . . ?
C128 C129 C130 C131 0.0(14) . . . . ?
C129 C130 C131 N1 -2.6(13) . . . . ?
C131 N1 C127 S1 178.6(6) . . . . ?
C131 N1 C127 C128 -0.8(11) . . . . ?
C132 N2 C136 C135 1.7(11) . . . . ?
C132 C133 C134 C135 -1.2(12) . . . . ?
C133 C134 C135 C136 2.7(12) . . . . ?
C134 C135 C136 N2 -3.0(12) . . . . ?
C136 N2 C132 S2 -178.8(5) . . . . ?
C136 N2 C132 C133 -0.1(10) . . . . ?
C137 N3 C141 C140 1.8(11) . . . . ?
C137 C138 C139 C140 1.8(13) . . . . ?
C138 C139 C140 C141 -1.8(13) . . . . ?
C139 C140 C141 N3 -0.1(12) . . . . ?
C141 N3 C137 S3 -179.0(5) . . . . ?
C141 N3 C137 C138 -1.8(10) . . . . ?
